data_4307719
loop_
_publ_author_name
'J. Luis G\'arate-Morales'
'Fook S. Tham'
'Christopher A. Reed'

_publ_section_title
;
Do Sitting-Atop Metalloporphyrin Complexes Exist? Observation of
N-H---\p Bonding in Arene Solvates of a Diprotonated Porphyrin
Dication
;
_journal_name_full 'Inorganic Chemistry'
_journal_page_first 1514
_journal_page_last 1516
_journal_paper_doi 10.1021/ic062213g
_journal_volume 46
_journal_year 2007
_chemical_formula_sum 'C68 H60 B22 Cl22 N4 Zn0.08'
_chemical_formula_weight 1955.82
_chemical_name_systematic
;
 ?
;
_space_group_IT_number 2
_symmetry_cell_setting triclinic
_symmetry_space_group_name_Hall '-P 1'
_symmetry_space_group_name_H-M 'P -1'
_atom_sites_solution_hydrogens geom
_atom_sites_solution_primary direct
_atom_sites_solution_secondary difmap
_audit_creation_method SHELXL-97
_cell_angle_alpha 86.3420(10)
_cell_angle_beta 83.3590(10)
_cell_angle_gamma 88.1830(10)
_cell_formula_units_Z 2
_cell_length_a 14.5131(12)
_cell_length_b 15.6384(13)
_cell_length_c 19.6042(16)
_cell_measurement_reflns_used 6756
_cell_measurement_temperature 100(2)
_cell_measurement_theta_max 29.42
_cell_measurement_theta_min 2.25
_cell_volume 4409.2(6)
_computing_cell_refinement 'Bruker SMART'
_computing_data_collection 'Bruker SMART'
_computing_data_reduction 'Bruker SAINT'
_computing_molecular_graphics 'Bruker SHELXTL'
_computing_publication_material 'Bruker SHELXTL'
_computing_structure_refinement 'SHELXL-97 (Sheldrick, 1997)'
_computing_structure_solution 'SHELXS-97 (Sheldrick, 1990)'
_diffrn_ambient_temperature 100(2)
_diffrn_measured_fraction_theta_full 0.998
_diffrn_measured_fraction_theta_max 0.998
_diffrn_measurement_device_type 'CCD area detector'
_diffrn_measurement_method 'phi and omega scans'
_diffrn_radiation_monochromator graphite
_diffrn_radiation_source 'Normal-focus sealed tube'
_diffrn_radiation_type MoK\a
_diffrn_radiation_wavelength 0.71073
_diffrn_reflns_av_R_equivalents 0.0795
_diffrn_reflns_av_sigmaI/netI 0.0778
_diffrn_reflns_limit_h_max 19
_diffrn_reflns_limit_h_min -19
_diffrn_reflns_limit_k_max 20
_diffrn_reflns_limit_k_min -20
_diffrn_reflns_limit_l_max 26
_diffrn_reflns_limit_l_min -26
_diffrn_reflns_number 90392
_diffrn_reflns_theta_full 28.28
_diffrn_reflns_theta_max 28.28
_diffrn_reflns_theta_min 1.62
_exptl_absorpt_coefficient_mu 0.744
_exptl_absorpt_correction_T_max 0.9780
_exptl_absorpt_correction_T_min 0.7688
_exptl_absorpt_correction_type multi-scan
_exptl_absorpt_process_details 'Bruker SADABS'
_exptl_crystal_colour 'dark green'
_exptl_crystal_density_diffrn 1.473
_exptl_crystal_density_meas 0
_exptl_crystal_density_method 'not measured'
_exptl_crystal_description 'thin needle frag'
_exptl_crystal_F_000 1965
_exptl_crystal_size_max 0.37
_exptl_crystal_size_mid 0.14
_exptl_crystal_size_min 0.03
_refine_diff_density_max 0.966
_refine_diff_density_min -0.550
_refine_diff_density_rms 0.098
_refine_ls_extinction_method none
_refine_ls_goodness_of_fit_ref 1.042
_refine_ls_hydrogen_treatment mixed
_refine_ls_matrix_type full
_refine_ls_number_parameters 1077
_refine_ls_number_reflns 21857
_refine_ls_number_restraints 22
_refine_ls_restrained_S_all 1.042
_refine_ls_R_factor_all 0.1118
_refine_ls_R_factor_gt 0.0547
_refine_ls_shift/su_max 0.001
_refine_ls_shift/su_mean 0.000
_refine_ls_structure_factor_coef Fsqd
_refine_ls_weighting_details 'calc w=1/[\s^2^(Fo^2^)+(0.0588P)^2^+4.5932P] where P=(Fo^2^+2Fc^2^)/3'
_refine_ls_weighting_scheme calc
_refine_ls_wR_factor_gt 0.1196
_refine_ls_wR_factor_ref 0.1430
_reflns_number_gt 13277
_reflns_number_total 21857
_reflns_threshold_expression >2sigma(I)
_cod_data_source_file ic062213gsi20061120_091814.cif
_cod_data_source_block cr214_0m
_cod_depositor_comments
;
The following automatic conversions were performed:
'_symmetry_cell_setting' value 'Triclinic' changed to 'triclinic'
according to '/home/saulius/struct/CIF-dictionaries/cif_core.dic'
dictionary named 'cif_core.dic' version 2.4.1 from 2010-06-29.

Automatic conversion script
Id: cif_fix_enum 1527 2010-12-29 10:47:43Z saulius 
;
_cod_database_code 4307719

loop_
_symmetry_equiv_pos_as_xyz
'x, y, z'
'-x, -y, -z'

loop_
_atom_site_label
_atom_site_type_symbol
_atom_site_fract_x
_atom_site_fract_y
_atom_site_fract_z
_atom_site_U_iso_or_equiv
_atom_site_adp_type
_atom_site_occupancy
_atom_site_symmetry_multiplicity
_atom_site_calc_flag
_atom_site_refinement_flags
_atom_site_disorder_assembly
_atom_site_disorder_group
C1' C 0.5818(2) 0.2528(2) 0.48772(19) 0.0218(8) Uani 1 1 d D . .
H1' H 0.5230(7) 0.2559(5) 0.4699(4) 0.026 Uiso 1 1 d D . .
B2' B 0.6428(3) 0.1575(2) 0.4839(2) 0.0199(8) Uani 1 1 d D . .
B3' B 0.5898(3) 0.1943(3) 0.5640(2) 0.0208(8) Uani 1 1 d D . .
B4' B 0.5928(3) 0.3080(2) 0.5592(2) 0.0214(9) Uani 1 1 d D . .
B5' B 0.6481(3) 0.3420(3) 0.4757(2) 0.0226(9) Uani 1 1 d D . .
B6' B 0.6801(3) 0.2490(3) 0.4296(2) 0.0233(9) Uani 1 1 d D . .
B7' B 0.7616(3) 0.1866(3) 0.4742(2) 0.0214(9) Uani 1 1 d . . .
B8' B 0.7049(3) 0.1530(3) 0.5574(2) 0.0193(8) Uani 1 1 d . . .
B9' B 0.6744(3) 0.2474(3) 0.6029(2) 0.0215(9) Uani 1 1 d . . .
B10' B 0.7103(3) 0.3385(2) 0.5487(2) 0.0207(8) Uani 1 1 d . . .
B11' B 0.7649(3) 0.3014(3) 0.4687(2) 0.0235(9) Uani 1 1 d . . .
B12' B 0.7806(3) 0.2426(3) 0.5479(2) 0.0210(8) Uani 1 1 d . . .
Cl1 Cl 0.59773(7) 0.06719(6) 0.45101(5) 0.0305(2) Uani 1 1 d . . .
Cl2 Cl 0.49405(7) 0.13972(6) 0.60907(5) 0.0295(2) Uani 1 1 d . . .
Cl3 Cl 0.50091(7) 0.36936(6) 0.60132(6) 0.0350(2) Uani 1 1 d . . .
Cl4 Cl 0.60816(7) 0.43713(6) 0.43430(6) 0.0347(2) Uani 1 1 d . . .
Cl5 Cl 0.67369(8) 0.24990(7) 0.34007(5) 0.0355(2) Uani 1 1 d . . .
Cl6 Cl 0.84923(7) 0.12202(7) 0.43090(5) 0.0352(2) Uani 1 1 d . . .
Cl7 Cl 0.73035(7) 0.05283(6) 0.59983(5) 0.0300(2) Uani 1 1 d . . .
Cl8 Cl 0.67228(8) 0.24767(6) 0.69416(5) 0.0310(2) Uani 1 1 d . . .
Cl9 Cl 0.74199(7) 0.43487(6) 0.58265(5) 0.0329(2) Uani 1 1 d . . .
Cl10 Cl 0.85644(7) 0.35796(7) 0.41855(5) 0.0324(2) Uani 1 1 d . . .
Cl11 Cl 0.88928(7) 0.23845(6) 0.58159(5) 0.0327(2) Uani 1 1 d . . .
C1" C 0.0959(2) 0.7507(2) 1.03505(18) 0.0184(7) Uani 1 1 d D . .
H1" H 0.0448(7) 0.7564(5) 1.0701(5) 0.022 Uiso 1 1 d D . .
B2" B 0.0865(3) 0.8037(2) 0.9565(2) 0.0193(8) Uani 1 1 d D . .
B3" B 0.0797(3) 0.6893(2) 0.9679(2) 0.0186(8) Uani 1 1 d D . .
B4" B 0.1533(3) 0.6536(2) 1.03250(19) 0.0163(8) Uani 1 1 d D . .
B5" B 0.2059(3) 0.7451(2) 1.0604(2) 0.0181(8) Uani 1 1 d D . .
B6" B 0.1639(3) 0.8378(2) 1.0145(2) 0.0186(8) Uani 1 1 d D . .
B7" B 0.2022(3) 0.8294(2) 0.92571(19) 0.0156(8) Uani 1 1 d . . .
B8" B 0.1509(3) 0.7378(2) 0.8966(2) 0.0170(8) Uani 1 1 d . . .
B9" B 0.1918(3) 0.6448(2) 0.9435(2) 0.0168(8) Uani 1 1 d . . .
B10" B 0.2697(3) 0.6787(2) 1.0000(2) 0.0166(8) Uani 1 1 d . . .
B11" B 0.2766(3) 0.7929(2) 0.9893(2) 0.0164(8) Uani 1 1 d . . .
B12" B 0.2679(3) 0.7315(2) 0.9167(2) 0.0172(8) Uani 1 1 d . . .
Cl12 Cl -0.01303(6) 0.86669(6) 0.94134(5) 0.0287(2) Uani 1 1 d . . .
Cl13 Cl -0.02560(6) 0.63755(6) 0.96335(5) 0.0271(2) Uani 1 1 d . . .
Cl14 Cl 0.11770(6) 0.56855(5) 1.09247(5) 0.02390(19) Uani 1 1 d . . .
Cl15 Cl 0.22472(6) 0.75005(6) 1.14762(4) 0.02165(18) Uani 1 1 d . . .
Cl16 Cl 0.14060(7) 0.93423(5) 1.05604(5) 0.0288(2) Uani 1 1 d . . .
Cl17 Cl 0.22765(7) 0.92247(5) 0.87070(5) 0.0246(2) Uani 1 1 d . . .
Cl18 Cl 0.12414(6) 0.73513(5) 0.81051(4) 0.02294(19) Uani 1 1 d . . .
Cl19 Cl 0.20607(6) 0.54187(5) 0.90857(5) 0.02303(19) Uani 1 1 d . . .
Cl20 Cl 0.36487(6) 0.61222(5) 1.02194(4) 0.02083(18) Uani 1 1 d . . .
Cl21 Cl 0.37858(6) 0.84927(6) 0.99816(4) 0.02342(19) Uani 1 1 d . . .
Cl22 Cl 0.36193(6) 0.72242(6) 0.85055(4) 0.02241(19) Uani 1 1 d . . .
Zn1 Zn 0.2848(6) 0.2486(6) 0.7558(7) 0.078(5) Uani 0.074(3) 1 d P . .
N1 N 0.4247(2) 0.23776(17) 0.78200(15) 0.0163(6) Uani 1 1 d . . .
H1 H 0.396(3) 0.242(2) 0.746(2) 0.020 Uiso 1 1 d . . .
N2 N 0.2927(2) 0.10553(18) 0.76079(16) 0.0188(6) Uani 1 1 d . . .
H2 H 0.281(3) 0.134(3) 0.785(2) 0.023 Uiso 1 1 d . . .
N3 N 0.1510(2) 0.24642(18) 0.74217(16) 0.0202(6) Uani 1 1 d . . .
H3 H 0.204(3) 0.249(2) 0.718(2) 0.024 Uiso 1 1 d . . .
N4 N 0.2812(2) 0.37772(18) 0.76943(16) 0.0184(6) Uani 1 1 d . . .
H4 H 0.276(3) 0.339(3) 0.792(2) 0.022 Uiso 1 1 d . . .
C1 C 0.4656(2) 0.3071(2) 0.80602(17) 0.0181(7) Uani 1 1 d . . .
C2 C 0.5343(2) 0.2736(2) 0.84634(17) 0.0191(7) Uani 1 1 d . . .
H2A H 0.5719 0.3061 0.8711 0.023 Uiso 1 1 calc R . .
C3 C 0.5377(2) 0.1867(2) 0.84380(18) 0.0193(7) Uani 1 1 d . . .
H3A H 0.5783 0.1484 0.8662 0.023 Uiso 1 1 calc R . .
C4 C 0.4706(2) 0.1634(2) 0.80233(17) 0.0171(7) Uani 1 1 d . . .
C5 C 0.4543(2) 0.0795(2) 0.78481(17) 0.0164(7) Uani 1 1 d . . .
C6 C 0.3735(2) 0.0575(2) 0.75774(17) 0.0175(7) Uani 1 1 d . . .
C7 C 0.3595(3) -0.0157(2) 0.72129(18) 0.0202(7) Uani 1 1 d . . .
H7A H 0.4042 -0.0600 0.7105 0.024 Uiso 1 1 calc R . .
C8 C 0.2708(3) -0.0117(2) 0.70447(18) 0.0212(8) Uani 1 1 d . . .
H8A H 0.2435 -0.0520 0.6791 0.025 Uiso 1 1 calc R . .
C9 C 0.2263(2) 0.0630(2) 0.73129(17) 0.0174(7) Uani 1 1 d . . .
C10 C 0.1339(2) 0.0905(2) 0.73030(18) 0.0192(7) Uani 1 1 d . . .
C11 C 0.0992(3) 0.1734(2) 0.74525(19) 0.0218(8) Uani 1 1 d . . .
C12 C 0.0057(3) 0.1985(2) 0.7631(2) 0.0279(9) Uani 1 1 d . . .
H12A H -0.0455 0.1614 0.7707 0.034 Uiso 1 1 calc R . .
C13 C 0.0015(3) 0.2855(2) 0.7675(2) 0.0247(8) Uani 1 1 d . . .
H13A H -0.0529 0.3193 0.7791 0.030 Uiso 1 1 calc R . .
C14 C 0.0928(2) 0.3163(2) 0.75176(18) 0.0197(7) Uani 1 1 d . . .
C15 C 0.1194(2) 0.4035(2) 0.74514(17) 0.0178(7) Uani 1 1 d . . .
C16 C 0.2098(2) 0.4292(2) 0.74766(17) 0.0191(7) Uani 1 1 d . . .
C17 C 0.2479(3) 0.5114(2) 0.72900(18) 0.0210(8) Uani 1 1 d . . .
H17A H 0.2159 0.5597 0.7103 0.025 Uiso 1 1 calc R . .
C18 C 0.3376(2) 0.5090(2) 0.74255(18) 0.0204(7) Uani 1 1 d . . .
H18A H 0.3789 0.5555 0.7351 0.024 Uiso 1 1 calc R . .
C19 C 0.3596(2) 0.4249(2) 0.76982(17) 0.0175(7) Uani 1 1 d . . .
C20 C 0.4428(2) 0.3944(2) 0.79349(17) 0.0169(7) Uani 1 1 d . . .
C21 C 0.5110(2) 0.4559(2) 0.81054(17) 0.0184(7) Uani 1 1 d . . .
C22 C 0.4841(3) 0.5186(2) 0.85731(18) 0.0207(7) Uani 1 1 d . . .
H22A H 0.4204 0.5261 0.8742 0.025 Uiso 1 1 calc R . .
C23 C 0.5497(3) 0.5695(2) 0.87899(19) 0.0209(8) Uani 1 1 d . . .
H23A H 0.5306 0.6124 0.9102 0.025 Uiso 1 1 calc R . .
C24 C 0.6435(2) 0.5589(2) 0.85570(18) 0.0201(7) Uani 1 1 d . . .
C25 C 0.6698(2) 0.4985(2) 0.80711(19) 0.0211(8) Uani 1 1 d . . .
H25A H 0.7331 0.4925 0.7891 0.025 Uiso 1 1 calc R . .
C26 C 0.6044(2) 0.4474(2) 0.78506(19) 0.0211(8) Uani 1 1 d . . .
H26A H 0.6232 0.4062 0.7523 0.025 Uiso 1 1 calc R . .
C27 C 0.7155(3) 0.6096(2) 0.8848(2) 0.0316(9) Uani 1 1 d . . .
H27A H 0.7688 0.6188 0.8499 0.047 Uiso 1 1 calc R . .
H27B H 0.7360 0.5776 0.9253 0.047 Uiso 1 1 calc R . .
H27C H 0.6884 0.6651 0.8982 0.047 Uiso 1 1 calc R . .
C28 C 0.5286(2) 0.0147(2) 0.79563(17) 0.0175(7) Uani 1 1 d . . .
C29 C 0.6211(2) 0.0321(2) 0.77134(19) 0.0221(8) Uani 1 1 d . . .
H29A H 0.6350 0.0832 0.7437 0.027 Uiso 1 1 calc R . .
C30 C 0.6917(3) -0.0233(2) 0.7868(2) 0.0246(8) Uani 1 1 d . . .
H30A H 0.7537 -0.0109 0.7684 0.029 Uiso 1 1 calc R . .
C31 C 0.6745(3) -0.0974(2) 0.82884(19) 0.0237(8) Uani 1 1 d . . .
C32 C 0.5822(3) -0.1155(2) 0.85245(19) 0.0256(8) Uani 1 1 d . . .
H32A H 0.5687 -0.1664 0.8805 0.031 Uiso 1 1 calc R . .
C33 C 0.5102(3) -0.0611(2) 0.83607(18) 0.0198(7) Uani 1 1 d . . .
H33A H 0.4480 -0.0753 0.8523 0.024 Uiso 1 1 calc R . .
C34 C 0.7537(3) -0.1561(3) 0.8469(2) 0.0391(11) Uani 1 1 d . . .
H34A H 0.7454 -0.1724 0.8963 0.059 Uiso 1 1 calc R . .
H34B H 0.8124 -0.1264 0.8352 0.059 Uiso 1 1 calc R . .
H34C H 0.7547 -0.2077 0.8209 0.059 Uiso 1 1 calc R . .
C35 C 0.0667(2) 0.0317(2) 0.70754(19) 0.0208(8) Uani 1 1 d . . .
C36 C 0.0523(3) -0.0508(2) 0.73759(19) 0.0225(8) Uani 1 1 d . . .
H36A H 0.0850 -0.0711 0.7749 0.027 Uiso 1 1 calc R . .
C37 C -0.0102(3) -0.1028(2) 0.7126(2) 0.0251(8) Uani 1 1 d . . .
H37A H -0.0206 -0.1585 0.7338 0.030 Uiso 1 1 calc R . .
C38 C -0.0578(3) -0.0754(2) 0.6577(2) 0.0258(8) Uani 1 1 d . . .
C39 C -0.0423(3) 0.0064(2) 0.6275(2) 0.0320(9) Uani 1 1 d . . .
H39A H -0.0736 0.0258 0.5892 0.038 Uiso 1 1 calc R . .
C40 C 0.0180(3) 0.0598(2) 0.6526(2) 0.0280(9) Uani 1 1 d . . .
H40A H 0.0264 0.1162 0.6324 0.034 Uiso 1 1 calc R . .
C41 C -0.1211(3) -0.1335(3) 0.6285(3) 0.0427(12) Uani 1 1 d . . .
H41A H -0.0879 -0.1874 0.6176 0.064 Uiso 1 1 calc R . .
H41B H -0.1419 -0.1058 0.5865 0.064 Uiso 1 1 calc R . .
H41C H -0.1751 -0.1455 0.6623 0.064 Uiso 1 1 calc R . .
C42 C 0.0452(2) 0.4680(2) 0.73292(19) 0.0201(7) Uani 1 1 d . . .
C43 C -0.0109(3) 0.4586(2) 0.6813(2) 0.0296(9) Uani 1 1 d . . .
H43A H -0.0023 0.4101 0.6542 0.036 Uiso 1 1 calc R . .
C44 C -0.0792(3) 0.5192(3) 0.6693(2) 0.0344(10) Uani 1 1 d . . .
H44A H -0.1155 0.5129 0.6327 0.041 Uiso 1 1 calc R . .
C45 C -0.0963(3) 0.5896(2) 0.7098(2) 0.0297(9) Uani 1 1 d . . .
C46 C -0.0406(3) 0.5982(2) 0.7614(2) 0.0247(8) Uani 1 1 d . . .
H46A H -0.0510 0.6456 0.7895 0.030 Uiso 1 1 calc R . .
C47 C 0.0304(2) 0.5393(2) 0.77309(19) 0.0221(8) Uani 1 1 d . . .
H47A H 0.0687 0.5472 0.8082 0.027 Uiso 1 1 calc R . .
C48 C -0.1743(3) 0.6528(3) 0.6972(3) 0.0397(11) Uani 1 1 d . . .
H48A H -0.1720 0.6681 0.6478 0.060 Uiso 1 1 calc R . .
H48B H -0.1675 0.7044 0.7218 0.060 Uiso 1 1 calc R . .
H48C H -0.2339 0.6267 0.7138 0.060 Uiso 1 1 calc R . .
C1S C 0.5981(3) 0.6459(3) 0.6335(3) 0.0426(12) Uani 1 1 d . . .
H1SA H 0.5979 0.5878 0.6222 0.051 Uiso 1 1 calc R . .
C2S C 0.5622(3) 0.6686(3) 0.6976(2) 0.0398(11) Uani 1 1 d . . .
H2SA H 0.5373 0.6262 0.7310 0.048 Uiso 1 1 calc R . .
C3S C 0.5622(3) 0.7522(3) 0.7135(3) 0.0467(12) Uani 1 1 d . . .
H3SA H 0.5378 0.7677 0.7581 0.056 Uiso 1 1 calc R . .
C4S C 0.5971(3) 0.8139(3) 0.6656(3) 0.0519(13) Uani 1 1 d . . .
H4SA H 0.5965 0.8720 0.6772 0.062 Uiso 1 1 calc R . .
C5S C 0.6330(3) 0.7921(4) 0.6012(3) 0.0497(13) Uani 1 1 d . . .
H5SA H 0.6565 0.8350 0.5678 0.060 Uiso 1 1 calc R . .
C6S C 0.6347(3) 0.7077(4) 0.5852(2) 0.0507(14) Uani 1 1 d . . .
H6SA H 0.6610 0.6919 0.5411 0.061 Uiso 1 1 calc R . .
C7S C 0.1226(4) 0.3237(5) 0.5364(3) 0.0684(17) Uani 1 1 d . . .
H7SA H 0.0697 0.3441 0.5153 0.082 Uiso 1 1 calc R . .
C8S C 0.1770(4) 0.3803(4) 0.5603(3) 0.0619(16) Uani 1 1 d . . .
H8SA H 0.1606 0.4396 0.5575 0.074 Uiso 1 1 calc R . .
C9S C 0.2548(3) 0.3534(3) 0.5882(2) 0.0459(12) Uani 1 1 d . . .
H9SA H 0.2933 0.3947 0.6034 0.055 Uiso 1 1 calc R . .
C10S C 0.2796(3) 0.2682(3) 0.5952(2) 0.0475(12) Uani 1 1 d . . .
H10A H 0.3340 0.2503 0.6153 0.057 Uiso 1 1 calc R . .
C11S C 0.2219(5) 0.2078(4) 0.5717(3) 0.0680(19) Uani 1 1 d . . .
H11A H 0.2364 0.1481 0.5758 0.082 Uiso 1 1 calc R . .
C12S C 0.1414(4) 0.2387(4) 0.5416(3) 0.0644(18) Uani 1 1 d . . .
H12B H 0.1013 0.1997 0.5254 0.077 Uiso 1 1 calc R . .
C13S C 0.2074(4) 0.1528(4) 0.9222(3) 0.0558(15) Uani 1 1 d . . .
H13B H 0.1637 0.1140 0.9102 0.067 Uiso 1 1 calc R . .
C14S C 0.2833(5) 0.1240(3) 0.9443(3) 0.0548(15) Uani 1 1 d . . .
H14A H 0.2936 0.0637 0.9482 0.066 Uiso 1 1 calc R . .
C15S C 0.3473(4) 0.1733(4) 0.9617(3) 0.0564(14) Uani 1 1 d . . .
H15A H 0.4022 0.1479 0.9770 0.068 Uiso 1 1 calc R . .
C16S C 0.3366(4) 0.2585(4) 0.9583(3) 0.0590(16) Uani 1 1 d . . .
H16A H 0.3833 0.2932 0.9715 0.071 Uiso 1 1 calc R . .
C17S C 0.2562(6) 0.2965(3) 0.9352(3) 0.074(2) Uani 1 1 d . . .
H17B H 0.2466 0.3570 0.9324 0.088 Uiso 1 1 calc R . .
C18S C 0.1896(4) 0.2400(5) 0.9160(3) 0.073(2) Uani 1 1 d . . .
H18B H 0.1341 0.2620 0.8994 0.087 Uiso 1 1 calc R . .

loop_
_atom_site_aniso_label
_atom_site_aniso_U_11
_atom_site_aniso_U_22
_atom_site_aniso_U_33
_atom_site_aniso_U_23
_atom_site_aniso_U_13
_atom_site_aniso_U_12
C1' 0.0168(18) 0.0205(18) 0.028(2) 0.0018(15) -0.0053(15) -0.0046(14)
B2' 0.023(2) 0.0169(19) 0.019(2) -0.0035(15) 0.0026(16) -0.0035(16)
B3' 0.021(2) 0.0193(19) 0.021(2) 0.0002(16) 0.0008(17) -0.0053(16)
B4' 0.022(2) 0.0143(18) 0.026(2) 0.0000(16) 0.0032(17) -0.0041(16)
B5' 0.022(2) 0.020(2) 0.026(2) 0.0042(17) -0.0064(17) -0.0042(16)
B6' 0.024(2) 0.031(2) 0.016(2) 0.0008(17) -0.0015(17) -0.0114(18)
B7' 0.021(2) 0.024(2) 0.020(2) -0.0026(16) -0.0010(16) -0.0018(17)
B8' 0.020(2) 0.0187(19) 0.019(2) -0.0042(15) 0.0006(16) -0.0008(16)
B9' 0.031(2) 0.020(2) 0.0136(19) -0.0013(15) 0.0010(17) -0.0039(17)
B10' 0.024(2) 0.0153(19) 0.023(2) 0.0021(16) -0.0029(17) -0.0053(16)
B11' 0.022(2) 0.028(2) 0.020(2) 0.0027(17) -0.0032(17) -0.0070(18)
B12' 0.022(2) 0.020(2) 0.022(2) 0.0008(16) -0.0057(17) -0.0013(16)
Cl1 0.0378(6) 0.0280(5) 0.0270(5) -0.0085(4) -0.0019(4) -0.0119(4)
Cl2 0.0309(5) 0.0234(5) 0.0318(5) -0.0007(4) 0.0081(4) -0.0097(4)
Cl3 0.0308(5) 0.0228(5) 0.0490(6) -0.0052(4) 0.0059(5) 0.0029(4)
Cl4 0.0343(6) 0.0272(5) 0.0432(6) 0.0153(4) -0.0147(5) -0.0060(4)
Cl5 0.0446(6) 0.0461(6) 0.0173(5) 0.0034(4) -0.0082(4) -0.0143(5)
Cl6 0.0278(5) 0.0403(6) 0.0365(6) -0.0136(5) 0.0060(4) 0.0024(4)
Cl7 0.0395(6) 0.0182(4) 0.0316(5) 0.0037(4) -0.0044(4) 0.0013(4)
Cl8 0.0535(7) 0.0227(4) 0.0171(4) -0.0026(3) -0.0023(4) -0.0072(4)
Cl9 0.0426(6) 0.0194(4) 0.0388(6) -0.0038(4) -0.0100(5) -0.0092(4)
Cl10 0.0249(5) 0.0398(6) 0.0312(5) 0.0086(4) -0.0004(4) -0.0127(4)
Cl11 0.0283(5) 0.0314(5) 0.0410(6) 0.0040(4) -0.0173(4) -0.0030(4)
C1" 0.0181(18) 0.0171(16) 0.0197(18) -0.0025(13) 0.0000(14) -0.0014(14)
B2" 0.020(2) 0.0161(19) 0.022(2) 0.0021(15) -0.0052(16) -0.0019(16)
B3" 0.018(2) 0.0134(18) 0.025(2) 0.0009(15) -0.0048(16) -0.0045(15)
B4" 0.019(2) 0.0135(18) 0.0161(19) 0.0006(14) -0.0008(15) -0.0044(15)
B5" 0.0151(19) 0.0203(19) 0.019(2) -0.0015(15) 0.0001(15) -0.0045(15)
B6" 0.020(2) 0.0146(18) 0.020(2) -0.0020(15) 0.0007(16) -0.0016(15)
B7" 0.0178(19) 0.0135(17) 0.0157(18) -0.0006(14) -0.0020(15) -0.0042(15)
B8" 0.019(2) 0.0147(18) 0.0173(19) -0.0011(15) -0.0020(15) -0.0053(15)
B9" 0.019(2) 0.0102(17) 0.023(2) -0.0019(15) -0.0075(16) -0.0019(15)
B10" 0.016(2) 0.0181(19) 0.0160(19) -0.0027(15) -0.0045(15) -0.0010(15)
B11" 0.0162(19) 0.0165(18) 0.0166(19) -0.0019(15) 0.0004(15) -0.0061(15)
B12" 0.019(2) 0.0149(18) 0.0183(19) -0.0006(15) -0.0027(16) -0.0007(15)
Cl12 0.0223(5) 0.0245(5) 0.0391(6) 0.0002(4) -0.0058(4) 0.0061(4)
Cl13 0.0197(5) 0.0264(5) 0.0361(5) -0.0022(4) -0.0047(4) -0.0097(4)
Cl14 0.0290(5) 0.0174(4) 0.0241(4) 0.0044(3) 0.0008(4) -0.0076(4)
Cl15 0.0231(5) 0.0259(4) 0.0159(4) -0.0020(3) -0.0003(3) -0.0053(4)
Cl16 0.0385(6) 0.0160(4) 0.0321(5) -0.0087(4) -0.0008(4) 0.0011(4)
Cl17 0.0316(5) 0.0164(4) 0.0260(5) 0.0058(3) -0.0054(4) -0.0070(4)
Cl18 0.0300(5) 0.0190(4) 0.0216(4) -0.0003(3) -0.0106(4) -0.0031(4)
Cl19 0.0312(5) 0.0139(4) 0.0248(5) -0.0044(3) -0.0051(4) -0.0005(3)
Cl20 0.0205(4) 0.0211(4) 0.0209(4) 0.0002(3) -0.0039(3) 0.0025(3)
Cl21 0.0229(5) 0.0266(4) 0.0217(4) 0.0022(3) -0.0050(4) -0.0126(4)
Cl22 0.0221(4) 0.0254(4) 0.0185(4) -0.0005(3) 0.0026(3) -0.0007(4)
Zn1 0.036(6) 0.056(6) 0.152(12) -0.028(6) -0.043(6) 0.004(4)
N1 0.0181(15) 0.0119(13) 0.0195(15) -0.0014(11) -0.0037(12) -0.0030(11)
N2 0.0227(16) 0.0135(14) 0.0208(16) -0.0057(11) -0.0017(13) -0.0016(12)
N3 0.0180(16) 0.0132(14) 0.0290(17) -0.0038(12) 0.0021(13) -0.0053(12)
N4 0.0189(16) 0.0129(14) 0.0233(16) 0.0020(12) -0.0023(12) -0.0036(12)
C1 0.0156(17) 0.0199(17) 0.0183(17) -0.0040(14) 0.0030(14) -0.0045(14)
C2 0.0174(18) 0.0225(18) 0.0182(17) -0.0033(14) -0.0030(14) -0.0058(14)
C3 0.0191(18) 0.0198(17) 0.0192(18) -0.0021(14) -0.0021(14) -0.0026(14)
C4 0.0197(18) 0.0169(16) 0.0143(16) -0.0019(13) 0.0010(13) -0.0038(14)
C5 0.0186(18) 0.0154(16) 0.0140(16) 0.0017(13) 0.0019(13) -0.0010(13)
C6 0.0211(18) 0.0144(16) 0.0167(17) -0.0017(13) 0.0010(14) -0.0041(14)
C7 0.027(2) 0.0147(16) 0.0191(18) -0.0034(13) -0.0012(15) -0.0006(14)
C8 0.026(2) 0.0151(17) 0.0221(18) -0.0019(14) -0.0017(15) -0.0055(14)
C9 0.0196(18) 0.0160(16) 0.0166(17) 0.0001(13) -0.0011(14) -0.0062(14)
C10 0.0190(18) 0.0141(16) 0.0245(19) 0.0004(14) -0.0020(14) -0.0035(14)
C11 0.0238(19) 0.0175(17) 0.0247(19) -0.0018(14) -0.0034(15) -0.0068(15)
C12 0.0194(19) 0.0205(18) 0.044(2) -0.0057(17) 0.0004(17) -0.0063(15)
C13 0.0160(18) 0.0188(18) 0.039(2) -0.0040(16) -0.0004(16) -0.0014(14)
C14 0.0198(18) 0.0170(17) 0.0229(18) -0.0049(14) -0.0024(14) -0.0020(14)
C15 0.0201(18) 0.0161(16) 0.0176(17) -0.0011(13) -0.0028(14) -0.0045(14)
C16 0.0239(19) 0.0165(16) 0.0171(17) -0.0022(13) -0.0020(14) -0.0011(14)
C17 0.029(2) 0.0165(17) 0.0182(18) 0.0003(14) -0.0053(15) -0.0041(15)
C18 0.0226(19) 0.0170(17) 0.0219(18) -0.0007(14) -0.0026(15) -0.0054(14)
C19 0.0202(18) 0.0143(16) 0.0185(17) -0.0004(13) -0.0034(14) -0.0062(13)
C20 0.0202(18) 0.0157(16) 0.0144(16) -0.0015(13) 0.0008(13) -0.0045(13)
C21 0.0241(19) 0.0152(16) 0.0159(17) -0.0027(13) -0.0008(14) -0.0044(14)
C22 0.0190(18) 0.0181(17) 0.0246(19) -0.0017(14) 0.0000(15) -0.0017(14)
C23 0.028(2) 0.0119(16) 0.0241(19) -0.0043(14) -0.0056(15) 0.0000(14)
C24 0.0231(19) 0.0121(16) 0.0257(19) 0.0000(14) -0.0044(15) -0.0059(14)
C25 0.0166(18) 0.0160(17) 0.030(2) 0.0001(14) -0.0001(15) -0.0053(14)
C26 0.0233(19) 0.0148(16) 0.0254(19) -0.0033(14) -0.0010(15) -0.0052(14)
C27 0.028(2) 0.023(2) 0.045(3) -0.0108(18) -0.0039(19) -0.0064(16)
C28 0.0213(18) 0.0129(16) 0.0184(17) -0.0026(13) -0.0017(14) -0.0018(13)
C29 0.0223(19) 0.0162(17) 0.0261(19) 0.0002(14) 0.0042(15) -0.0035(14)
C30 0.0202(19) 0.0200(18) 0.032(2) 0.0002(15) 0.0027(16) -0.0027(15)
C31 0.027(2) 0.0188(18) 0.0249(19) 0.0000(15) -0.0042(16) 0.0018(15)
C32 0.036(2) 0.0149(17) 0.025(2) 0.0038(14) -0.0001(17) -0.0015(15)
C33 0.0228(19) 0.0169(17) 0.0189(17) 0.0025(13) 0.0011(14) -0.0055(14)
C34 0.036(3) 0.030(2) 0.047(3) 0.009(2) -0.001(2) 0.0124(19)
C35 0.0163(18) 0.0148(16) 0.031(2) -0.0010(14) -0.0018(15) -0.0046(14)
C36 0.0217(19) 0.0196(17) 0.027(2) 0.0024(15) -0.0056(15) -0.0059(15)
C37 0.023(2) 0.0133(17) 0.039(2) 0.0000(15) -0.0031(17) -0.0034(14)
C38 0.0199(19) 0.0158(17) 0.043(2) -0.0055(16) -0.0078(17) -0.0025(14)
C39 0.025(2) 0.024(2) 0.049(3) 0.0045(18) -0.0183(19) -0.0030(16)
C40 0.027(2) 0.0169(18) 0.041(2) 0.0049(16) -0.0132(18) -0.0049(15)
C41 0.043(3) 0.024(2) 0.067(3) -0.008(2) -0.025(2) -0.0045(19)
C42 0.0174(18) 0.0155(16) 0.0273(19) 0.0006(14) -0.0022(15) -0.0046(14)
C43 0.031(2) 0.027(2) 0.034(2) -0.0095(17) -0.0110(18) -0.0062(17)
C44 0.030(2) 0.036(2) 0.041(3) -0.0015(19) -0.0194(19) -0.0065(18)
C45 0.021(2) 0.0192(19) 0.048(3) 0.0090(17) -0.0084(18) -0.0048(15)
C46 0.024(2) 0.0148(17) 0.036(2) -0.0023(15) -0.0043(17) -0.0048(15)
C47 0.0211(19) 0.0194(17) 0.027(2) -0.0025(15) -0.0064(15) -0.0049(14)
C48 0.028(2) 0.029(2) 0.063(3) 0.012(2) -0.015(2) -0.0045(18)
C1S 0.031(2) 0.040(3) 0.063(3) -0.022(2) -0.023(2) 0.009(2)
C2S 0.028(2) 0.051(3) 0.042(3) 0.004(2) -0.013(2) -0.016(2)
C3S 0.031(2) 0.067(3) 0.044(3) -0.023(2) 0.005(2) -0.015(2)
C4S 0.038(3) 0.043(3) 0.076(4) -0.013(3) -0.005(3) -0.012(2)
C5S 0.033(3) 0.068(4) 0.046(3) 0.018(3) -0.005(2) -0.014(2)
C6S 0.027(2) 0.103(5) 0.025(2) -0.016(3) -0.0073(19) 0.004(3)
C7S 0.050(4) 0.087(5) 0.065(4) 0.000(3) 0.005(3) -0.013(3)
C8S 0.046(3) 0.065(4) 0.069(4) -0.009(3) 0.020(3) -0.009(3)
C9S 0.040(3) 0.057(3) 0.039(3) -0.016(2) 0.014(2) -0.018(2)
C10S 0.041(3) 0.061(3) 0.036(3) -0.005(2) 0.013(2) -0.003(2)
C11S 0.103(5) 0.046(3) 0.044(3) -0.009(3) 0.043(3) -0.023(3)
C12S 0.057(4) 0.092(5) 0.045(3) -0.016(3) 0.009(3) -0.045(4)
C13S 0.054(4) 0.077(4) 0.036(3) -0.020(3) 0.016(3) -0.028(3)
C14S 0.080(4) 0.042(3) 0.037(3) -0.004(2) 0.019(3) -0.013(3)
C15S 0.061(4) 0.074(4) 0.031(3) -0.004(3) 0.007(2) 0.006(3)
C16S 0.070(4) 0.072(4) 0.033(3) -0.021(3) 0.021(3) -0.035(3)
C17S 0.144(7) 0.024(2) 0.038(3) 0.003(2) 0.051(4) 0.010(3)
C18S 0.042(3) 0.144(7) 0.025(3) 0.008(3) 0.013(2) 0.034(4)

loop_
_atom_type_symbol
_atom_type_description
_atom_type_scat_dispersion_real
_atom_type_scat_dispersion_imag
_atom_type_scat_source
C C 0.0033 0.0016 'International Tables Vol C Tables 4.2.6.8 and 6.1.1.4'
H H 0.0000 0.0000 'International Tables Vol C Tables 4.2.6.8 and 6.1.1.4'
B B 0.0013 0.0007 'International Tables Vol C Tables 4.2.6.8 and 6.1.1.4'
N N 0.0061 0.0033 'International Tables Vol C Tables 4.2.6.8 and 6.1.1.4'
Cl Cl 0.1484 0.1585 'International Tables Vol C Tables 4.2.6.8 and 6.1.1.4'
Zn Zn 0.2839 1.4301 'International Tables Vol C Tables 4.2.6.8 and 6.1.1.4'

loop_
_geom_angle_atom_site_label_1
_geom_angle_atom_site_label_2
_geom_angle_atom_site_label_3
_geom_angle
_geom_angle_site_symmetry_1
_geom_angle_site_symmetry_3
_geom_angle_publ_flag
B5' C1' B2' 115.0(3) . . ?
B5' C1' B3' 114.8(3) . . ?
B2' C1' B3' 62.9(2) . . ?
B5' C1' B4' 63.1(2) . . ?
B2' C1' B4' 114.7(3) . . ?
B3' C1' B4' 62.3(2) . . ?
B5' C1' B6' 62.6(2) . . ?
B2' C1' B6' 62.8(2) . . ?
B3' C1' B6' 114.7(3) . . ?
B4' C1' B6' 114.8(3) . . ?
C1' B2' Cl1 121.4(3) . . ?
C1' B2' B8' 104.3(3) . . ?
Cl1 B2' B8' 124.1(3) . . ?
C1' B2' B7' 104.7(3) . . ?
Cl1 B2' B7' 126.0(3) . . ?
B8' B2' B7' 60.5(2) . . ?
C1' B2' B3' 58.7(2) . . ?
Cl1 B2' B3' 119.0(3) . . ?
B8' B2' B3' 59.2(2) . . ?
B7' B2' B3' 107.8(3) . . ?
C1' B2' B6' 58.9(2) . . ?
Cl1 B2' B6' 121.8(3) . . ?
B8' B2' B6' 108.1(3) . . ?
B7' B2' B6' 59.9(2) . . ?
B3' B2' B6' 108.1(3) . . ?
C1' B3' B8' 104.8(3) . . ?
C1' B3' Cl2 122.1(3) . . ?
B8' B3' Cl2 123.8(3) . . ?
C1' B3' B9' 104.2(3) . . ?
B8' B3' B9' 60.8(2) . . ?
Cl2 B3' B9' 125.1(3) . . ?
C1' B3' B4' 58.8(2) . . ?
B8' B3' B4' 108.6(3) . . ?
Cl2 B3' B4' 120.9(3) . . ?
B9' B3' B4' 59.4(2) . . ?
C1' B3' B2' 58.4(2) . . ?
B8' B3' B2' 60.2(2) . . ?
Cl2 B3' B2' 119.9(3) . . ?
B9' B3' B2' 108.4(3) . . ?
B4' B3' B2' 108.1(3) . . ?
C1' B4' B9' 104.7(3) . . ?
C1' B4' B10' 104.3(3) . . ?
B9' B4' B10' 60.4(2) . . ?
C1' B4' Cl3 123.3(3) . . ?
B9' B4' Cl3 123.4(3) . . ?
B10' B4' Cl3 123.8(3) . . ?
C1' B4' B3' 58.8(2) . . ?
B9' B4' B3' 60.1(2) . . ?
B10' B4' B3' 108.4(3) . . ?
Cl3 B4' B3' 120.5(3) . . ?
C1' B4' B5' 58.2(2) . . ?
B9' B4' B5' 108.0(3) . . ?
B10' B4' B5' 59.8(2) . . ?
Cl3 B4' B5' 121.3(3) . . ?
B3' B4' B5' 107.8(3) . . ?
C1' B5' Cl4 121.2(3) . . ?
C1' B5' B10' 104.4(3) . . ?
Cl4 B5' B10' 124.3(3) . . ?
C1' B5' B6' 59.0(2) . . ?
Cl4 B5' B6' 121.6(3) . . ?
B10' B5' B6' 108.2(3) . . ?
C1' B5' B11' 104.6(3) . . ?
Cl4 B5' B11' 126.1(3) . . ?
B10' B5' B11' 60.6(2) . . ?
B6' B5' B11' 59.5(2) . . ?
C1' B5' B4' 58.7(2) . . ?
Cl4 B5' B4' 119.0(3) . . ?
B10' B5' B4' 59.5(2) . . ?
B6' B5' B4' 108.2(3) . . ?
B11' B5' B4' 108.0(3) . . ?
C1' B6' Cl5 121.6(3) . . ?
C1' B6' B11' 104.6(3) . . ?
Cl5 B6' B11' 125.1(3) . . ?
C1' B6' B5' 58.4(2) . . ?
Cl5 B6' B5' 120.6(3) . . ?
B11' B6' B5' 60.3(2) . . ?
C1' B6' B7' 104.3(3) . . ?
Cl5 B6' B7' 124.7(3) . . ?
B11' B6' B7' 60.7(2) . . ?
B5' B6' B7' 108.5(3) . . ?
C1' B6' B2' 58.3(2) . . ?
Cl5 B6' B2' 119.9(3) . . ?
B11' B6' B2' 108.5(3) . . ?
B5' B6' B2' 107.7(3) . . ?
B7' B6' B2' 59.9(2) . . ?
Cl6 B7' B6' 122.2(3) . . ?
Cl6 B7' B2' 121.5(3) . . ?
B6' B7' B2' 60.2(2) . . ?
Cl6 B7' B12' 122.2(3) . . ?
B6' B7' B12' 107.2(3) . . ?
B2' B7' B12' 107.6(3) . . ?
Cl6 B7' B11' 122.4(3) . . ?
B6' B7' B11' 59.4(2) . . ?
B2' B7' B11' 107.7(3) . . ?
B12' B7' B11' 59.8(2) . . ?
Cl6 B7' B8' 121.3(3) . . ?
B6' B7' B8' 107.8(3) . . ?
B2' B7' B8' 59.7(2) . . ?
B12' B7' B8' 60.1(2) . . ?
B11' B7' B8' 108.0(3) . . ?
B3' B8' Cl7 119.9(3) . . ?
B3' B8' B2' 60.6(2) . . ?
Cl7 B8' B2' 120.3(3) . . ?
B3' B8' B9' 59.8(2) . . ?
Cl7 B8' B9' 122.6(3) . . ?
B2' B8' B9' 107.9(3) . . ?
B3' B8' B12' 107.5(3) . . ?
Cl7 B8' B12' 124.2(3) . . ?
B2' B8' B12' 107.4(3) . . ?
B9' B8' B12' 59.5(2) . . ?
B3' B8' B7' 108.3(3) . . ?
Cl7 B8' B7' 122.4(3) . . ?
B2' B8' B7' 59.8(2) . . ?
B9' B8' B7' 107.6(3) . . ?
B12' B8' B7' 59.8(2) . . ?
B4' B9' B3' 60.4(2) . . ?
B4' B9' B10' 60.1(2) . . ?
B3' B9' B10' 108.3(3) . . ?
B4' B9' B12' 108.4(3) . . ?
B3' B9' B12' 107.9(3) . . ?
B10' B9' B12' 60.4(2) . . ?
B4' B9' Cl8 121.2(3) . . ?
B3' B9' Cl8 121.9(3) . . ?
B10' B9' Cl8 121.1(3) . . ?
B12' B9' Cl8 121.6(3) . . ?
B4' B9' B8' 108.2(3) . . ?
B3' B9' B8' 59.4(2) . . ?
B10' B9' B8' 108.7(3) . . ?
B12' B9' B8' 60.4(2) . . ?
Cl8 B9' B8' 121.9(3) . . ?
B4' B10' B5' 60.8(2) . . ?
B4' B10' B9' 59.5(2) . . ?
B5' B10' B9' 108.1(3) . . ?
B4' B10' Cl9 120.0(3) . . ?
B5' B10' Cl9 120.6(3) . . ?
B9' B10' Cl9 121.8(3) . . ?
B4' B10' B12' 107.6(3) . . ?
B5' B10' B12' 107.7(3) . . ?
B9' B10' B12' 59.9(2) . . ?
Cl9 B10' B12' 123.6(3) . . ?
B4' B10' B11' 108.5(3) . . ?
B5' B10' B11' 59.9(2) . . ?
B9' B10' B11' 107.9(3) . . ?
Cl9 B10' B11' 122.6(3) . . ?
B12' B10' B11' 59.8(2) . . ?
B6' B11' Cl10 121.4(3) . . ?
B6' B11' B5' 60.2(2) . . ?
Cl10 B11' B5' 121.6(3) . . ?
B6' B11' B12' 107.8(3) . . ?
Cl10 B11' B12' 122.5(3) . . ?
B5' B11' B12' 107.3(3) . . ?
B6' B11' B7' 60.0(2) . . ?
Cl10 B11' B7' 122.0(3) . . ?
B5' B11' B7' 107.9(3) . . ?
B12' B11' B7' 60.0(2) . . ?
B6' B11' B10' 107.7(3) . . ?
Cl10 B11' B10' 122.0(3) . . ?
B5' B11' B10' 59.4(2) . . ?
B12' B11' B10' 59.8(2) . . ?
B7' B11' B10' 107.8(3) . . ?
Cl11 B12' B9' 121.2(3) . . ?
Cl11 B12' B11' 121.4(3) . . ?
B9' B12' B11' 108.3(3) . . ?
Cl11 B12' B10' 120.9(3) . . ?
B9' B12' B10' 59.7(2) . . ?
B11' B12' B10' 60.3(2) . . ?
Cl11 B12' B7' 122.1(3) . . ?
B9' B12' B7' 108.4(3) . . ?
B11' B12' B7' 60.2(2) . . ?
B10' B12' B7' 108.4(3) . . ?
Cl11 B12' B8' 122.1(3) . . ?
B9' B12' B8' 60.1(2) . . ?
B11' B12' B8' 108.3(3) . . ?
B10' B12' B8' 108.0(3) . . ?
B7' B12' B8' 60.1(2) . . ?
B6" C1" B4" 115.3(3) . . ?
B6" C1" B2" 63.5(2) . . ?
B4" C1" B2" 115.5(3) . . ?
B6" C1" B3" 115.8(3) . . ?
B4" C1" B3" 63.3(2) . . ?
B2" C1" B3" 62.8(2) . . ?
B6" C1" B5" 62.7(2) . . ?
B4" C1" B5" 62.8(2) . . ?
B2" C1" B5" 115.4(3) . . ?
B3" C1" B5" 115.4(3) . . ?
C1" B2" Cl12 121.3(3) . . ?
C1" B2" B7" 103.6(3) . . ?
Cl12 B2" B7" 125.7(2) . . ?
C1" B2" B8" 104.2(3) . . ?
Cl12 B2" B8" 125.8(3) . . ?
B7" B2" B8" 60.7(2) . . ?
C1" B2" B3" 58.6(2) . . ?
Cl12 B2" B3" 120.2(3) . . ?
B7" B2" B3" 108.2(3) . . ?
B8" B2" B3" 59.9(2) . . ?
C1" B2" B6" 57.9(2) . . ?
Cl12 B2" B6" 120.0(3) . . ?
B7" B2" B6" 59.7(2) . . ?
B8" B2" B6" 108.2(3) . . ?
B3" B2" B6" 107.7(3) . . ?
C1" B3" Cl13 122.1(3) . . ?
C1" B3" B9" 103.7(3) . . ?
Cl13 B3" B9" 124.9(2) . . ?
C1" B3" B8" 103.8(3) . . ?
Cl13 B3" B8" 125.5(3) . . ?
B9" B3" B8" 60.5(2) . . ?
C1" B3" B2" 58.6(2) . . ?
Cl13 B3" B2" 120.9(3) . . ?
B9" B3" B2" 107.9(3) . . ?
B8" B3" B2" 59.5(2) . . ?
C1" B3" B4" 58.1(2) . . ?
Cl13 B3" B4" 120.0(2) . . ?
B9" B3" B4" 59.8(2) . . ?
B8" B3" B4" 108.0(3) . . ?
B2" B3" B4" 107.7(3) . . ?
C1" B4" Cl14 120.4(2) . . ?
C1" B4" B9" 103.8(3) . . ?
Cl14 B4" B9" 126.2(2) . . ?
C1" B4" B10" 104.4(3) . . ?
Cl14 B4" B10" 126.5(3) . . ?
B9" B4" B10" 60.2(2) . . ?
C1" B4" B5" 59.0(2) . . ?
Cl14 B4" B5" 120.0(3) . . ?
B9" B4" B5" 108.0(3) . . ?
B10" B4" B5" 59.9(2) . . ?
C1" B4" B3" 58.6(2) . . ?
Cl14 B4" B3" 119.5(2) . . ?
B9" B4" B3" 59.4(2) . . ?
B10" B4" B3" 107.9(3) . . ?
B5" B4" B3" 108.4(2) . . ?
C1" B5" Cl15 121.8(2) . . ?
C1" B5" B11" 104.2(3) . . ?
Cl15 B5" B11" 125.1(3) . . ?
C1" B5" B10" 103.8(3) . . ?
Cl15 B5" B10" 125.5(3) . . ?
B11" B5" B10" 60.4(2) . . ?
C1" B5" B6" 58.1(2) . . ?
Cl15 B5" B6" 120.0(3) . . ?
B11" B5" B6" 60.4(2) . . ?
B10" B5" B6" 108.4(3) . . ?
C1" B5" B4" 58.2(2) . . ?
Cl15 B5" B4" 120.3(2) . . ?
B11" B5" B4" 108.3(3) . . ?
B10" B5" B4" 59.9(2) . . ?
B6" B5" B4" 107.8(3) . . ?
C1" B6" Cl16 121.3(3) . . ?
C1" B6" B7" 103.7(3) . . ?
Cl16 B6" B7" 125.7(2) . . ?
C1" B6" B5" 59.1(2) . . ?
Cl16 B6" B5" 120.1(3) . . ?
B7" B6" B5" 107.9(3) . . ?
C1" B6" B11" 104.2(3) . . ?
Cl16 B6" B11" 125.6(3) . . ?
B7" B6" B11" 60.5(2) . . ?
B5" B6" B11" 59.4(2) . . ?
C1" B6" B2" 58.6(2) . . ?
Cl16 B6" B2" 120.2(3) . . ?
B7" B6" B2" 59.2(2) . . ?
B5" B6" B2" 108.5(3) . . ?
B11" B6" B2" 107.9(3) . . ?
B2" B7" B6" 61.1(2) . . ?
B2" B7" Cl17 121.0(3) . . ?
B6" B7" Cl17 120.8(2) . . ?
B2" B7" B12" 108.0(3) . . ?
B6" B7" B12" 107.9(3) . . ?
Cl17 B7" B12" 122.3(3) . . ?
B2" B7" B8" 59.9(2) . . ?
B6" B7" B8" 108.7(3) . . ?
Cl17 B7" B8" 121.9(2) . . ?
B12" B7" B8" 59.9(2) . . ?
B2" B7" B11" 109.0(3) . . ?
B6" B7" B11" 60.1(2) . . ?
Cl17 B7" B11" 121.3(2) . . ?
B12" B7" B11" 59.8(2) . . ?
B8" B7" B11" 108.2(3) . . ?
B2" B8" Cl18 121.7(3) . . ?
B2" B8" B3" 60.6(2) . . ?
Cl18 B8" B3" 122.4(3) . . ?
B2" B8" B12" 107.7(3) . . ?
Cl18 B8" B12" 121.5(3) . . ?
B3" B8" B12" 107.7(3) . . ?
B2" B8" B7" 59.4(2) . . ?
Cl18 B8" B7" 121.4(2) . . ?
B3" B8" B7" 107.7(3) . . ?
B12" B8" B7" 59.9(2) . . ?
B2" B8" B9" 107.9(3) . . ?
Cl18 B8" B9" 122.4(2) . . ?
B3" B8" B9" 59.5(2) . . ?
B12" B8" B9" 60.1(2) . . ?
B7" B8" B9" 107.7(3) . . ?
B3" B9" B4" 60.8(2) . . ?
B3" B9" B10" 108.9(3) . . ?
B4" B9" B10" 60.0(2) . . ?
B3" B9" Cl19 121.1(2) . . ?
B4" B9" Cl19 120.2(2) . . ?
B10" B9" Cl19 120.8(2) . . ?
B3" B9" B12" 107.8(3) . . ?
B4" B9" B12" 107.6(3) . . ?
B10" B9" B12" 59.9(2) . . ?
Cl19 B9" B12" 123.1(3) . . ?
B3" B9" B8" 60.0(2) . . ?
B4" B9" B8" 108.4(3) . . ?
B10" B9" B8" 108.2(3) . . ?
Cl19 B9" B8" 122.9(3) . . ?
B12" B9" B8" 59.7(2) . . ?
Cl20 B10" B4" 121.3(2) . . ?
Cl20 B10" B5" 122.0(3) . . ?
B4" B10" B5" 60.2(2) . . ?
Cl20 B10" B12" 122.2(3) . . ?
B4" B10" B12" 107.8(3) . . ?
B5" B10" B12" 107.4(3) . . ?
Cl20 B10" B9" 121.2(2) . . ?
B4" B10" B9" 59.9(2) . . ?
B5" B10" B9" 108.0(3) . . ?
B12" B10" B9" 60.2(2) . . ?
Cl20 B10" B11" 122.3(3) . . ?
B4" B10" B11" 107.8(3) . . ?
B5" B10" B11" 59.5(2) . . ?
B12" B10" B11" 59.9(2) . . ?
B9" B10" B11" 108.2(3) . . ?
B5" B11" Cl21 122.9(3) . . ?
B5" B11" B12" 107.9(3) . . ?
Cl21 B11" B12" 121.7(2) . . ?
B5" B11" B6" 60.2(2) . . ?
Cl21 B11" B6" 121.1(2) . . ?
B12" B11" B6" 107.4(3) . . ?
B5" B11" B10" 60.1(2) . . ?
Cl21 B11" B10" 123.3(3) . . ?
B12" B11" B10" 60.0(2) . . ?
B6" B11" B10" 108.0(3) . . ?
B5" B11" B7" 107.7(3) . . ?
Cl21 B11" B7" 120.3(2) . . ?
B12" B11" B7" 59.7(2) . . ?
B6" B11" B7" 59.4(2) . . ?
B10" B11" B7" 107.7(3) . . ?
Cl22 B12" B7" 121.0(2) . . ?
Cl22 B12" B8" 120.7(3) . . ?
B7" B12" B8" 60.2(2) . . ?
Cl22 B12" B11" 121.4(3) . . ?
B7" B12" B11" 60.4(2) . . ?
B8" B12" B11" 108.9(3) . . ?
Cl22 B12" B10" 122.2(3) . . ?
B7" B12" B10" 108.3(3) . . ?
B8" B12" B10" 108.6(3) . . ?
B11" B12" B10" 60.1(2) . . ?
Cl22 B12" B9" 122.2(2) . . ?
B7" B12" B9" 108.0(3) . . ?
B8" B12" B9" 60.2(2) . . ?
B11" B12" B9" 108.1(3) . . ?
B10" B12" B9" 59.9(2) . . ?
N3 Zn1 N4 93.6(4) . . ?
N3 Zn1 N1 172.0(7) . . ?
N4 Zn1 N1 90.7(3) . . ?
N3 Zn1 N2 90.3(4) . . ?
N4 Zn1 N2 169.7(7) . . ?
N1 Zn1 N2 84.3(3) . . ?
C4 N1 C1 109.0(3) . . ?
C4 N1 Zn1 126.5(3) . . ?
C1 N1 Zn1 120.4(3) . . ?
C6 N2 C9 109.6(3) . . ?
C6 N2 Zn1 124.6(3) . . ?
C9 N2 Zn1 117.9(3) . . ?
C14 N3 C11 109.5(3) . . ?
C14 N3 Zn1 122.2(4) . . ?
C11 N3 Zn1 125.1(4) . . ?
C19 N4 C16 110.3(3) . . ?
C19 N4 Zn1 123.3(3) . . ?
C16 N4 Zn1 120.3(3) . . ?
N1 C1 C20 126.9(3) . . ?
N1 C1 C2 106.8(3) . . ?
C20 C1 C2 126.2(3) . . ?
C3 C2 C1 108.5(3) . . ?
C2 C3 C4 108.3(3) . . ?
N1 C4 C3 107.2(3) . . ?
N1 C4 C5 126.8(3) . . ?
C3 C4 C5 126.0(3) . . ?
C6 C5 C4 122.9(3) . . ?
C6 C5 C28 121.0(3) . . ?
C4 C5 C28 116.1(3) . . ?
N2 C6 C5 125.2(3) . . ?
N2 C6 C7 107.0(3) . . ?
C5 C6 C7 127.8(3) . . ?
C8 C7 C6 108.2(3) . . ?
C7 C8 C9 108.3(3) . . ?
N2 C9 C10 124.9(3) . . ?
N2 C9 C8 106.6(3) . . ?
C10 C9 C8 128.5(3) . . ?
C9 C10 C11 124.9(3) . . ?
C9 C10 C35 119.0(3) . . ?
C11 C10 C35 116.0(3) . . ?
N3 C11 C12 106.9(3) . . ?
N3 C11 C10 125.9(3) . . ?
C12 C11 C10 127.1(3) . . ?
C13 C12 C11 108.2(3) . . ?
C12 C13 C14 107.9(3) . . ?
N3 C14 C13 107.2(3) . . ?
N3 C14 C15 126.0(3) . . ?
C13 C14 C15 126.8(3) . . ?
C16 C15 C14 123.6(3) . . ?
C16 C15 C42 120.1(3) . . ?
C14 C15 C42 116.3(3) . . ?
N4 C16 C15 125.4(3) . . ?
N4 C16 C17 106.4(3) . . ?
C15 C16 C17 128.2(3) . . ?
C18 C17 C16 108.4(3) . . ?
C17 C18 C19 108.6(3) . . ?
N4 C19 C20 125.5(3) . . ?
N4 C19 C18 106.2(3) . . ?
C20 C19 C18 128.3(3) . . ?
C19 C20 C1 124.3(3) . . ?
C19 C20 C21 119.8(3) . . ?
C1 C20 C21 115.8(3) . . ?
C26 C21 C22 119.0(3) . . ?
C26 C21 C20 120.4(3) . . ?
C22 C21 C20 120.3(3) . . ?
C23 C22 C21 120.2(3) . . ?
C22 C23 C24 120.9(3) . . ?
C23 C24 C25 118.7(3) . . ?
C23 C24 C27 120.3(3) . . ?
C25 C24 C27 120.9(3) . . ?
C26 C25 C24 120.6(3) . . ?
C25 C26 C21 120.5(3) . . ?
C33 C28 C29 118.1(3) . . ?
C33 C28 C5 121.2(3) . . ?
C29 C28 C5 120.3(3) . . ?
C30 C29 C28 121.1(3) . . ?
C29 C30 C31 121.2(3) . . ?
C30 C31 C32 117.8(3) . . ?
C30 C31 C34 120.3(4) . . ?
C32 C31 C34 121.9(3) . . ?
C33 C32 C31 121.5(3) . . ?
C32 C33 C28 120.2(3) . . ?
C36 C35 C40 119.0(3) . . ?
C36 C35 C10 122.8(3) . . ?
C40 C35 C10 118.3(3) . . ?
C37 C36 C35 119.5(3) . . ?
C38 C37 C36 121.6(3) . . ?
C37 C38 C39 118.6(3) . . ?
C37 C38 C41 121.3(3) . . ?
C39 C38 C41 120.0(4) . . ?
C40 C39 C38 120.6(4) . . ?
C39 C40 C35 120.7(3) . . ?
C43 C42 C47 118.9(3) . . ?
C43 C42 C15 120.3(3) . . ?
C47 C42 C15 120.8(3) . . ?
C44 C43 C42 120.3(4) . . ?
C43 C44 C45 121.5(4) . . ?
C46 C45 C44 117.8(4) . . ?
C46 C45 C48 122.0(4) . . ?
C44 C45 C48 120.1(4) . . ?
C45 C46 C47 121.7(4) . . ?
C46 C47 C42 119.7(3) . . ?
C2S C1S C6S 119.9(4) . . ?
C3S C2S C1S 119.8(4) . . ?
C2S C3S C4S 120.7(5) . . ?
C5S C4S C3S 120.2(5) . . ?
C4S C5S C6S 119.5(5) . . ?
C5S C6S C1S 120.0(4) . . ?
C8S C7S C12S 121.6(6) . . ?
C7S C8S C9S 120.6(6) . . ?
C8S C9S C10S 121.8(5) . . ?
C9S C10S C11S 118.3(5) . . ?
C10S C11S C12S 118.3(5) . . ?
C7S C12S C11S 119.5(5) . . ?
C14S C13S C18S 119.9(6) . . ?
C13S C14S C15S 123.7(6) . . ?
C14S C15S C16S 121.2(6) . . ?
C15S C16S C17S 119.8(5) . . ?
C16S C17S C18S 116.7(5) . . ?
C13S C18S C17S 118.7(5) . . ?

loop_
_geom_bond_atom_site_label_1
_geom_bond_atom_site_label_2
_geom_bond_distance
_geom_bond_site_symmetry_2
_geom_bond_publ_flag
C1' B5' 1.709(5) . ?
C1' B2' 1.710(5) . ?
C1' B3' 1.717(5) . ?
C1' B4' 1.717(5) . ?
C1' B6' 1.721(5) . ?
B2' Cl1 1.764(4) . ?
B2' B8' 1.781(6) . ?
B2' B7' 1.783(6) . ?
B2' B3' 1.788(6) . ?
B2' B6' 1.788(6) . ?
B3' B8' 1.764(6) . ?
B3' Cl2 1.770(4) . ?
B3' B9' 1.772(6) . ?
B3' B4' 1.777(5) . ?
B4' B9' 1.760(6) . ?
B4' B10' 1.770(6) . ?
B4' Cl3 1.774(4) . ?
B4' B5' 1.793(6) . ?
B5' Cl4 1.763(4) . ?
B5' B10' 1.775(6) . ?
B5' B6' 1.782(6) . ?
B5' B11' 1.784(6) . ?
B6' Cl5 1.768(4) . ?
B6' B11' 1.771(6) . ?
B6' B7' 1.782(6) . ?
B7' Cl6 1.770(4) . ?
B7' B12' 1.789(6) . ?
B7' B11' 1.794(6) . ?
B7' B8' 1.796(6) . ?
B8' Cl7 1.775(4) . ?
B8' B9' 1.790(6) . ?
B8' B12' 1.795(6) . ?
B9' B10' 1.776(5) . ?
B9' B12' 1.779(6) . ?
B9' Cl8 1.786(4) . ?
B10' Cl9 1.779(4) . ?
B10' B12' 1.788(6) . ?
B10' B11' 1.797(6) . ?
B11' Cl10 1.782(4) . ?
B11' B12' 1.787(6) . ?
B12' Cl11 1.777(4) . ?
C1" B6" 1.706(5) . ?
C1" B4" 1.710(5) . ?
C1" B2" 1.719(5) . ?
C1" B3" 1.720(5) . ?
C1" B5" 1.723(5) . ?
B2" Cl12 1.766(4) . ?
B2" B7" 1.767(6) . ?
B2" B8" 1.775(6) . ?
B2" B3" 1.793(5) . ?
B2" B6" 1.802(6) . ?
B3" Cl13 1.766(4) . ?
B3" B9" 1.774(6) . ?
B3" B8" 1.782(5) . ?
B3" B4" 1.800(6) . ?
B4" Cl14 1.766(4) . ?
B4" B9" 1.781(6) . ?
B4" B10" 1.783(5) . ?
B4" B5" 1.788(5) . ?
B5" Cl15 1.769(4) . ?
B5" B11" 1.771(5) . ?
B5" B10" 1.783(5) . ?
B5" B6" 1.785(6) . ?
B6" Cl16 1.765(4) . ?
B6" B7" 1.776(5) . ?
B6" B11" 1.788(6) . ?
B7" Cl17 1.778(4) . ?
B7" B12" 1.784(5) . ?
B7" B8" 1.789(5) . ?
B7" B11" 1.797(6) . ?
B8" Cl18 1.779(4) . ?
B8" B12" 1.784(6) . ?
B8" B9" 1.793(5) . ?
B9" B10" 1.786(5) . ?
B9" Cl19 1.787(4) . ?
B9" B12" 1.790(5) . ?
B10" Cl20 1.778(4) . ?
B10" B12" 1.786(5) . ?
B10" B11" 1.788(5) . ?
B11" Cl21 1.778(4) . ?
B11" B12" 1.786(5) . ?
B12" Cl22 1.779(4) . ?
Zn1 N3 1.992(9) . ?
Zn1 N4 2.052(10) . ?
Zn1 N1 2.150(9) . ?
Zn1 N2 2.233(10) . ?
N1 C4 1.382(4) . ?
N1 C1 1.386(4) . ?
N2 C6 1.370(5) . ?
N2 C9 1.387(4) . ?
N3 C14 1.369(4) . ?
N3 C11 1.380(4) . ?
N4 C19 1.377(4) . ?
N4 C16 1.381(5) . ?
C1 C20 1.408(5) . ?
C1 C2 1.412(5) . ?
C2 C3 1.361(5) . ?
C3 C4 1.409(5) . ?
C4 C5 1.411(5) . ?
C5 C6 1.402(5) . ?
C5 C28 1.480(5) . ?
C6 C7 1.420(5) . ?
C7 C8 1.364(5) . ?
C8 C9 1.417(5) . ?
C9 C10 1.398(5) . ?
C10 C11 1.412(5) . ?
C10 C35 1.485(5) . ?
C11 C12 1.412(5) . ?
C12 C13 1.368(5) . ?
C13 C14 1.416(5) . ?
C14 C15 1.422(5) . ?
C15 C16 1.392(5) . ?
C15 C42 1.481(5) . ?
C16 C17 1.424(5) . ?
C17 C18 1.358(5) . ?
C18 C19 1.429(5) . ?
C19 C20 1.401(5) . ?
C20 C21 1.482(5) . ?
C21 C26 1.394(5) . ?
C21 C22 1.401(5) . ?
C22 C23 1.381(5) . ?
C23 C24 1.393(5) . ?
C24 C25 1.398(5) . ?
C24 C27 1.515(5) . ?
C25 C26 1.383(5) . ?
C28 C33 1.400(5) . ?
C28 C29 1.400(5) . ?
C29 C30 1.370(5) . ?
C30 C31 1.391(5) . ?
C31 C32 1.397(5) . ?
C31 C34 1.509(5) . ?
C32 C33 1.379(5) . ?
C35 C36 1.395(5) . ?
C35 C40 1.396(5) . ?
C36 C37 1.387(5) . ?
C37 C38 1.383(5) . ?
C38 C39 1.389(5) . ?
C38 C41 1.496(5) . ?
C39 C40 1.380(5) . ?
C42 C43 1.388(5) . ?
C42 C47 1.402(5) . ?
C43 C44 1.379(6) . ?
C44 C45 1.397(6) . ?
C45 C46 1.380(5) . ?
C45 C48 1.511(5) . ?
C46 C47 1.390(5) . ?
C1S C2S 1.367(7) . ?
C1S C6S 1.383(7) . ?
C2S C3S 1.363(6) . ?
C3S C4S 1.369(7) . ?
C4S C5S 1.368(7) . ?
C5S C6S 1.375(7) . ?
C7S C8S 1.344(8) . ?
C7S C12S 1.349(9) . ?
C8S C9S 1.355(8) . ?
C9S C10S 1.371(7) . ?
C10S C11S 1.415(8) . ?
C11S C12S 1.425(9) . ?
C13S C14S 1.287(8) . ?
C13S C18S 1.381(9) . ?
C14S C15S 1.315(8) . ?
C15S C16S 1.334(8) . ?
C16S C17S 1.402(9) . ?
C17S C18S 1.428(9) . ?

loop_
_geom_torsion_atom_site_label_1
_geom_torsion_atom_site_label_2
_geom_torsion_atom_site_label_3
_geom_torsion_atom_site_label_4
_geom_torsion
_geom_torsion_site_symmetry_1
_geom_torsion_site_symmetry_2
_geom_torsion_site_symmetry_3
_geom_torsion_site_symmetry_4
_geom_torsion_publ_flag
B5' C1' B2' Cl1 -146.6(3) . . . . ?
B3' C1' B2' Cl1 107.0(3) . . . . ?
B4' C1' B2' Cl1 142.9(3) . . . . ?
B6' C1' B2' Cl1 -110.7(3) . . . . ?
B5' C1' B2' B8' 66.9(4) . . . . ?
B3' C1' B2' B8' -39.4(3) . . . . ?
B4' C1' B2' B8' -3.6(4) . . . . ?
B6' C1' B2' B8' 102.8(3) . . . . ?
B5' C1' B2' B7' 4.2(4) . . . . ?
B3' C1' B2' B7' -102.2(3) . . . . ?
B4' C1' B2' B7' -66.3(3) . . . . ?
B6' C1' B2' B7' 40.1(3) . . . . ?
B5' C1' B2' B3' 106.3(3) . . . . ?
B4' C1' B2' B3' 35.9(3) . . . . ?
B6' C1' B2' B3' 142.2(3) . . . . ?
B5' C1' B2' B6' -35.9(3) . . . . ?
B3' C1' B2' B6' -142.2(3) . . . . ?
B4' C1' B2' B6' -106.4(3) . . . . ?
B5' C1' B3' B8' -66.6(4) . . . . ?
B2' C1' B3' B8' 40.0(3) . . . . ?
B4' C1' B3' B8' -103.1(3) . . . . ?
B6' C1' B3' B8' 3.2(4) . . . . ?
B5' C1' B3' Cl2 145.7(3) . . . . ?
B2' C1' B3' Cl2 -107.7(3) . . . . ?
B4' C1' B3' Cl2 109.3(3) . . . . ?
B6' C1' B3' Cl2 -144.5(3) . . . . ?
B5' C1' B3' B9' -3.6(4) . . . . ?
B2' C1' B3' B9' 103.1(3) . . . . ?
B4' C1' B3' B9' -40.0(3) . . . . ?
B6' C1' B3' B9' 66.2(4) . . . . ?
B5' C1' B3' B4' 36.4(3) . . . . ?
B2' C1' B3' B4' 143.1(3) . . . . ?
B6' C1' B3' B4' 106.2(3) . . . . ?
B5' C1' B3' B2' -106.6(3) . . . . ?
B4' C1' B3' B2' -143.1(3) . . . . ?
B6' C1' B3' B2' -36.8(3) . . . . ?
Cl1 B2' B3' C1' -111.1(3) . . . . ?
B8' B2' B3' C1' 134.2(3) . . . . ?
B7' B2' B3' C1' 96.7(3) . . . . ?
B6' B2' B3' C1' 33.5(3) . . . . ?
C1' B2' B3' B8' -134.2(3) . . . . ?
Cl1 B2' B3' B8' 114.7(3) . . . . ?
B7' B2' B3' B8' -37.5(3) . . . . ?
B6' B2' B3' B8' -100.8(3) . . . . ?
C1' B2' B3' Cl2 111.5(3) . . . . ?
Cl1 B2' B3' Cl2 0.4(4) . . . . ?
B8' B2' B3' Cl2 -114.3(3) . . . . ?
B7' B2' B3' Cl2 -151.8(3) . . . . ?
B6' B2' B3' Cl2 144.9(3) . . . . ?
C1' B2' B3' B9' -95.7(3) . . . . ?
Cl1 B2' B3' B9' 153.2(3) . . . . ?
B8' B2' B3' B9' 38.5(3) . . . . ?
B7' B2' B3' B9' 1.0(4) . . . . ?
B6' B2' B3' B9' -62.2(3) . . . . ?
C1' B2' B3' B4' -32.8(3) . . . . ?
Cl1 B2' B3' B4' -143.9(3) . . . . ?
B8' B2' B3' B4' 101.5(3) . . . . ?
B7' B2' B3' B4' 64.0(3) . . . . ?
B6' B2' B3' B4' 0.7(4) . . . . ?
B5' C1' B4' B9' -102.3(3) . . . . ?
B2' C1' B4' B9' 4.4(4) . . . . ?
B3' C1' B4' B9' 40.5(3) . . . . ?
B6' C1' B4' B9' -65.7(3) . . . . ?
B5' C1' B4' B10' -39.7(3) . . . . ?
B2' C1' B4' B10' 67.0(3) . . . . ?
B3' C1' B4' B10' 103.1(3) . . . . ?
B6' C1' B4' B10' -3.0(4) . . . . ?
B5' C1' B4' Cl3 109.0(3) . . . . ?
B2' C1' B4' Cl3 -144.3(3) . . . . ?
B3' C1' B4' Cl3 -108.2(3) . . . . ?
B6' C1' B4' Cl3 145.6(3) . . . . ?
B5' C1' B4' B3' -142.8(3) . . . . ?
B2' C1' B4' B3' -36.1(3) . . . . ?
B6' C1' B4' B3' -106.1(3) . . . . ?
B2' C1' B4' B5' 106.7(3) . . . . ?
B3' C1' B4' B5' 142.8(3) . . . . ?
B6' C1' B4' B5' 36.7(3) . . . . ?
B8' B3' B4' C1' 96.4(3) . . . . ?
Cl2 B3' B4' C1' -111.2(3) . . . . ?
B9' B3' B4' C1' 133.6(3) . . . . ?
B2' B3' B4' C1' 32.6(3) . . . . ?
C1' B3' B4' B9' -133.6(3) . . . . ?
B8' B3' B4' B9' -37.3(3) . . . . ?
Cl2 B3' B4' B9' 115.1(3) . . . . ?
B2' B3' B4' B9' -101.1(3) . . . . ?
C1' B3' B4' B10' -95.9(3) . . . . ?
B8' B3' B4' B10' 0.5(4) . . . . ?
Cl2 B3' B4' B10' 152.9(3) . . . . ?
B9' B3' B4' B10' 37.7(3) . . . . ?
B2' B3' B4' B10' -63.3(3) . . . . ?
C1' B3' B4' Cl3 112.8(3) . . . . ?
B8' B3' B4' Cl3 -150.8(3) . . . . ?
Cl2 B3' B4' Cl3 1.6(4) . . . . ?
B9' B3' B4' Cl3 -113.5(3) . . . . ?
B2' B3' B4' Cl3 145.4(3) . . . . ?
C1' B3' B4' B5' -32.7(3) . . . . ?
B8' B3' B4' B5' 63.7(3) . . . . ?
Cl2 B3' B4' B5' -143.9(3) . . . . ?
B9' B3' B4' B5' 101.0(3) . . . . ?
B2' B3' B4' B5' -0.1(4) . . . . ?
B2' C1' B5' Cl4 146.5(3) . . . . ?
B3' C1' B5' Cl4 -143.3(3) . . . . ?
B4' C1' B5' Cl4 -107.1(3) . . . . ?
B6' C1' B5' Cl4 110.5(3) . . . . ?
B2' C1' B5' B10' -66.8(4) . . . . ?
B3' C1' B5' B10' 3.4(4) . . . . ?
B4' C1' B5' B10' 39.6(3) . . . . ?
B6' C1' B5' B10' -102.8(3) . . . . ?
B2' C1' B5' B6' 36.0(3) . . . . ?
B3' C1' B5' B6' 106.2(3) . . . . ?
B4' C1' B5' B6' 142.4(3) . . . . ?
B2' C1' B5' B11' -3.9(4) . . . . ?
B3' C1' B5' B11' 66.3(4) . . . . ?
B4' C1' B5' B11' 102.4(3) . . . . ?
B6' C1' B5' B11' -39.9(3) . . . . ?
B2' C1' B5' B4' -106.4(3) . . . . ?
B3' C1' B5' B4' -36.1(3) . . . . ?
B6' C1' B5' B4' -142.4(3) . . . . ?
B9' B4' B5' C1' 96.5(3) . . . . ?
B10' B4' B5' C1' 134.2(3) . . . . ?
Cl3 B4' B5' C1' -112.3(3) . . . . ?
B3' B4' B5' C1' 32.9(3) . . . . ?
C1' B4' B5' Cl4 110.8(3) . . . . ?
B9' B4' B5' Cl4 -152.7(3) . . . . ?
B10' B4' B5' Cl4 -114.9(3) . . . . ?
Cl3 B4' B5' Cl4 -1.4(4) . . . . ?
B3' B4' B5' Cl4 143.8(3) . . . . ?
C1' B4' B5' B10' -134.2(3) . . . . ?
B9' B4' B5' B10' -37.8(3) . . . . ?
Cl3 B4' B5' B10' 113.5(3) . . . . ?
B3' B4' B5' B10' -101.3(3) . . . . ?
C1' B4' B5' B6' -33.5(3) . . . . ?
B9' B4' B5' B6' 63.0(3) . . . . ?
B10' B4' B5' B6' 100.8(3) . . . . ?
Cl3 B4' B5' B6' -145.7(3) . . . . ?
B3' B4' B5' B6' -0.5(4) . . . . ?
C1' B4' B5' B11' -96.4(3) . . . . ?
B9' B4' B5' B11' 0.0(4) . . . . ?
B10' B4' B5' B11' 37.8(3) . . . . ?
Cl3 B4' B5' B11' 151.3(3) . . . . ?
B3' B4' B5' B11' -63.5(3) . . . . ?
B5' C1' B6' Cl5 -108.9(3) . . . . ?
B2' C1' B6' Cl5 107.9(3) . . . . ?
B3' C1' B6' Cl5 144.8(3) . . . . ?
B4' C1' B6' Cl5 -145.7(3) . . . . ?
B5' C1' B6' B11' 40.3(3) . . . . ?
B2' C1' B6' B11' -102.9(3) . . . . ?
B3' C1' B6' B11' -66.0(4) . . . . ?
B4' C1' B6' B11' 3.4(4) . . . . ?
B2' C1' B6' B5' -143.2(3) . . . . ?
B3' C1' B6' B5' -106.3(3) . . . . ?
B4' C1' B6' B5' -36.9(3) . . . . ?
B5' C1' B6' B7' 103.2(3) . . . . ?
B2' C1' B6' B7' -40.0(3) . . . . ?
B3' C1' B6' B7' -3.2(4) . . . . ?
B4' C1' B6' B7' 66.3(4) . . . . ?
B5' C1' B6' B2' 143.2(3) . . . . ?
B3' C1' B6' B2' 36.9(3) . . . . ?
B4' C1' B6' B2' 106.3(3) . . . . ?
Cl4 B5' B6' C1' -109.9(3) . . . . ?
B10' B5' B6' C1' 96.2(3) . . . . ?
B11' B5' B6' C1' 133.9(3) . . . . ?
B4' B5' B6' C1' 33.3(3) . . . . ?
C1' B5' B6' Cl5 110.6(3) . . . . ?
Cl4 B5' B6' Cl5 0.7(4) . . . . ?
B10' B5' B6' Cl5 -153.2(3) . . . . ?
B11' B5' B6' Cl5 -115.6(3) . . . . ?
B4' B5' B6' Cl5 143.9(3) . . . . ?
C1' B5' B6' B11' -133.9(3) . . . . ?
Cl4 B5' B6' B11' 116.2(3) . . . . ?
B10' B5' B6' B11' -37.7(3) . . . . ?
B4' B5' B6' B11' -100.6(3) . . . . ?
C1' B5' B6' B7' -95.7(3) . . . . ?
Cl4 B5' B6' B7' 154.4(3) . . . . ?
B10' B5' B6' B7' 0.5(4) . . . . ?
B11' B5' B6' B7' 38.2(3) . . . . ?
B4' B5' B6' B7' -62.4(3) . . . . ?
C1' B5' B6' B2' -32.3(3) . . . . ?
Cl4 B5' B6' B2' -142.2(3) . . . . ?
B10' B5' B6' B2' 63.9(3) . . . . ?
B11' B5' B6' B2' 101.6(3) . . . . ?
B4' B5' B6' B2' 1.0(4) . . . . ?
Cl1 B2' B6' C1' 109.9(3) . . . . ?
B8' B2' B6' C1' -96.1(3) . . . . ?
B7' B2' B6' C1' -133.9(3) . . . . ?
B3' B2' B6' C1' -33.4(3) . . . . ?
C1' B2' B6' Cl5 -110.8(3) . . . . ?
Cl1 B2' B6' Cl5 -0.9(4) . . . . ?
B8' B2' B6' Cl5 153.1(3) . . . . ?
B7' B2' B6' Cl5 115.2(3) . . . . ?
B3' B2' B6' Cl5 -144.2(3) . . . . ?
C1' B2' B6' B11' 96.2(3) . . . . ?
Cl1 B2' B6' B11' -153.9(3) . . . . ?
B8' B2' B6' B11' 0.1(4) . . . . ?
B7' B2' B6' B11' -37.8(3) . . . . ?
B3' B2' B6' B11' 62.7(4) . . . . ?
C1' B2' B6' B5' 32.4(3) . . . . ?
Cl1 B2' B6' B5' 142.3(3) . . . . ?
B8' B2' B6' B5' -63.7(3) . . . . ?
B7' B2' B6' B5' -101.6(3) . . . . ?
B3' B2' B6' B5' -1.0(4) . . . . ?
C1' B2' B6' B7' 133.9(3) . . . . ?
Cl1 B2' B6' B7' -116.1(3) . . . . ?
B8' B2' B6' B7' 37.9(3) . . . . ?
B3' B2' B6' B7' 100.5(3) . . . . ?
C1' B6' B7' Cl6 149.8(3) . . . . ?
Cl5 B6' B7' Cl6 3.1(5) . . . . ?
B11' B6' B7' Cl6 -111.3(3) . . . . ?
B5' B6' B7' Cl6 -149.3(3) . . . . ?
B2' B6' B7' Cl6 110.5(3) . . . . ?
C1' B6' B7' B2' 39.2(2) . . . . ?
Cl5 B6' B7' B2' -107.4(3) . . . . ?
B11' B6' B7' B2' 138.2(3) . . . . ?
B5' B6' B7' B2' 100.2(3) . . . . ?
C1' B6' B7' B12' -61.6(3) . . . . ?
Cl5 B6' B7' B12' 151.8(3) . . . . ?
B11' B6' B7' B12' 37.4(3) . . . . ?
B5' B6' B7' B12' -0.6(4) . . . . ?
B2' B6' B7' B12' -100.8(3) . . . . ?
C1' B6' B7' B11' -99.0(3) . . . . ?
Cl5 B6' B7' B11' 114.4(3) . . . . ?
B5' B6' B7' B11' -38.0(3) . . . . ?
B2' B6' B7' B11' -138.2(3) . . . . ?
C1' B6' B7' B8' 1.8(4) . . . . ?
Cl5 B6' B7' B8' -144.9(3) . . . . ?
B11' B6' B7' B8' 100.8(3) . . . . ?
B5' B6' B7' B8' 62.8(3) . . . . ?
B2' B6' B7' B8' -37.4(3) . . . . ?
C1' B2' B7' Cl6 -151.3(3) . . . . ?
Cl1 B2' B7' Cl6 -2.3(5) . . . . ?
B8' B2' B7' Cl6 110.4(3) . . . . ?
B3' B2' B7' Cl6 147.3(3) . . . . ?
B6' B2' B7' Cl6 -111.7(3) . . . . ?
C1' B2' B7' B6' -39.6(3) . . . . ?
Cl1 B2' B7' B6' 109.4(4) . . . . ?
B8' B2' B7' B6' -137.9(3) . . . . ?
B3' B2' B7' B6' -101.0(3) . . . . ?
C1' B2' B7' B12' 60.5(3) . . . . ?
Cl1 B2' B7' B12' -150.5(3) . . . . ?
B8' B2' B7' B12' -37.8(3) . . . . ?
B3' B2' B7' B12' -0.8(4) . . . . ?
B6' B2' B7' B12' 100.1(3) . . . . ?
C1' B2' B7' B11' -2.6(4) . . . . ?
Cl1 B2' B7' B11' 146.4(3) . . . . ?
B8' B2' B7' B11' -100.9(3) . . . . ?
B3' B2' B7' B11' -63.9(3) . . . . ?
B6' B2' B7' B11' 37.0(3) . . . . ?
C1' B2' B7' B8' 98.3(3) . . . . ?
Cl1 B2' B7' B8' -112.7(3) . . . . ?
B3' B2' B7' B8' 37.0(3) . . . . ?
B6' B2' B7' B8' 137.9(3) . . . . ?
C1' B3' B8' Cl7 -149.2(3) . . . . ?
Cl2 B3' B8' Cl7 -2.2(5) . . . . ?
B9' B3' B8' Cl7 112.5(3) . . . . ?
B4' B3' B8' Cl7 149.2(3) . . . . ?
B2' B3' B8' Cl7 -110.1(3) . . . . ?
C1' B3' B8' B2' -39.1(2) . . . . ?
Cl2 B3' B8' B2' 107.9(3) . . . . ?
B9' B3' B8' B2' -137.4(3) . . . . ?
B4' B3' B8' B2' -100.7(3) . . . . ?
C1' B3' B8' B9' 98.3(3) . . . . ?
Cl2 B3' B8' B9' -114.8(3) . . . . ?
B4' B3' B8' B9' 36.7(3) . . . . ?
B2' B3' B8' B9' 137.4(3) . . . . ?
C1' B3' B8' B12' 61.3(3) . . . . ?
Cl2 B3' B8' B12' -151.7(3) . . . . ?
B9' B3' B8' B12' -36.9(3) . . . . ?
B4' B3' B8' B12' -0.2(4) . . . . ?
B2' B3' B8' B12' 100.5(3) . . . . ?
C1' B3' B8' B7' -1.8(4) . . . . ?
Cl2 B3' B8' B7' 145.2(3) . . . . ?
B9' B3' B8' B7' -100.1(3) . . . . ?
B4' B3' B8' B7' -63.4(3) . . . . ?
B2' B3' B8' B7' 37.3(3) . . . . ?
C1' B2' B8' B3' 39.2(2) . . . . ?
Cl1 B2' B8' B3' -106.1(3) . . . . ?
B7' B2' B8' B3' 138.2(3) . . . . ?
B6' B2' B8' B3' 100.7(3) . . . . ?
C1' B2' B8' Cl7 148.7(3) . . . . ?
Cl1 B2' B8' Cl7 3.4(4) . . . . ?
B7' B2' B8' Cl7 -112.2(3) . . . . ?
B3' B2' B8' Cl7 109.5(3) . . . . ?
B6' B2' B8' Cl7 -149.8(3) . . . . ?
C1' B2' B8' B9' 1.3(3) . . . . ?
Cl1 B2' B8' B9' -144.0(3) . . . . ?
B7' B2' B8' B9' 100.3(3) . . . . ?
B3' B2' B8' B9' -37.9(3) . . . . ?
B6' B2' B8' B9' 62.7(3) . . . . ?
C1' B2' B8' B12' -61.5(3) . . . . ?
Cl1 B2' B8' B12' 153.3(3) . . . . ?
B7' B2' B8' B12' 37.6(3) . . . . ?
B3' B2' B8' B12' -100.7(3) . . . . ?
B6' B2' B8' B12' 0.0(4) . . . . ?
C1' B2' B8' B7' -99.1(3) . . . . ?
Cl1 B2' B8' B7' 115.7(3) . . . . ?
B3' B2' B8' B7' -138.2(3) . . . . ?
B6' B2' B8' B7' -37.6(3) . . . . ?
Cl6 B7' B8' B3' -148.3(3) . . . . ?
B6' B7' B8' B3' 0.0(4) . . . . ?
B2' B7' B8' B3' -37.7(3) . . . . ?
B12' B7' B8' B3' 100.0(3) . . . . ?
B11' B7' B8' B3' 62.7(4) . . . . ?
Cl6 B7' B8' Cl7 -1.9(5) . . . . ?
B6' B7' B8' Cl7 146.4(3) . . . . ?
B2' B7' B8' Cl7 108.8(3) . . . . ?
B12' B7' B8' Cl7 -113.6(3) . . . . ?
B11' B7' B8' Cl7 -150.9(3) . . . . ?
Cl6 B7' B8' B2' -110.6(3) . . . . ?
B6' B7' B8' B2' 37.7(3) . . . . ?
B12' B7' B8' B2' 137.6(3) . . . . ?
B11' B7' B8' B2' 100.4(3) . . . . ?
Cl6 B7' B8' B9' 148.5(3) . . . . ?
B6' B7' B8' B9' -63.2(4) . . . . ?
B2' B7' B8' B9' -100.9(3) . . . . ?
B12' B7' B8' B9' 36.8(3) . . . . ?
B11' B7' B8' B9' -0.5(4) . . . . ?
Cl6 B7' B8' B12' 111.7(3) . . . . ?
B6' B7' B8' B12' -100.0(3) . . . . ?
B2' B7' B8' B12' -137.6(3) . . . . ?
B11' B7' B8' B12' -37.3(3) . . . . ?
C1' B4' B9' B3' -39.8(2) . . . . ?
B10' B4' B9' B3' -138.1(3) . . . . ?
Cl3 B4' B9' B3' 108.8(3) . . . . ?
B5' B4' B9' B3' -100.6(3) . . . . ?
C1' B4' B9' B10' 98.3(3) . . . . ?
Cl3 B4' B9' B10' -113.1(3) . . . . ?
B3' B4' B9' B10' 138.1(3) . . . . ?
B5' B4' B9' B10' 37.5(3) . . . . ?
C1' B4' B9' B12' 60.7(3) . . . . ?
B10' B4' B9' B12' -37.6(3) . . . . ?
Cl3 B4' B9' B12' -150.6(3) . . . . ?
B3' B4' B9' B12' 100.5(3) . . . . ?
B5' B4' B9' B12' -0.1(4) . . . . ?
C1' B4' B9' Cl8 -151.3(3) . . . . ?
B10' B4' B9' Cl8 110.4(3) . . . . ?
Cl3 B4' B9' Cl8 -2.7(4) . . . . ?
B3' B4' B9' Cl8 -111.5(3) . . . . ?
B5' B4' B9' Cl8 147.8(3) . . . . ?
C1' B4' B9' B8' -3.2(4) . . . . ?
B10' B4' B9' B8' -101.5(3) . . . . ?
Cl3 B4' B9' B8' 145.4(3) . . . . ?
B3' B4' B9' B8' 36.6(3) . . . . ?
B5' B4' B9' B8' -64.1(3) . . . . ?
C1' B3' B9' B4' 39.7(3) . . . . ?
B8' B3' B9' B4' 138.9(3) . . . . ?
Cl2 B3' B9' B4' -108.3(3) . . . . ?
B2' B3' B9' B4' 100.6(3) . . . . ?
C1' B3' B9' B10' 2.1(4) . . . . ?
B8' B3' B9' B10' 101.3(3) . . . . ?
Cl2 B3' B9' B10' -145.9(3) . . . . ?
B4' B3' B9' B10' -37.6(3) . . . . ?
B2' B3' B9' B10' 63.1(3) . . . . ?
C1' B3' B9' B12' -61.7(3) . . . . ?
B8' B3' B9' B12' 37.4(3) . . . . ?
Cl2 B3' B9' B12' 150.2(3) . . . . ?
B4' B3' B9' B12' -101.4(3) . . . . ?
B2' B3' B9' B12' -0.8(4) . . . . ?
C1' B3' B9' Cl8 150.1(3) . . . . ?
B8' B3' B9' Cl8 -110.7(3) . . . . ?
Cl2 B3' B9' Cl8 2.1(5) . . . . ?
B4' B3' B9' Cl8 110.4(3) . . . . ?
B2' B3' B9' Cl8 -149.0(3) . . . . ?
C1' B3' B9' B8' -99.2(3) . . . . ?
Cl2 B3' B9' B8' 112.8(3) . . . . ?
B4' B3' B9' B8' -138.9(3) . . . . ?
B2' B3' B9' B8' -38.2(3) . . . . ?
B3' B8' B9' B4' -37.0(3) . . . . ?
Cl7 B8' B9' B4' -145.3(3) . . . . ?
B2' B8' B9' B4' 1.3(4) . . . . ?
B12' B8' B9' B4' 101.3(3) . . . . ?
B7' B8' B9' B4' 64.4(4) . . . . ?
Cl7 B8' B9' B3' -108.3(3) . . . . ?
B2' B8' B9' B3' 38.3(3) . . . . ?
B12' B8' B9' B3' 138.3(3) . . . . ?
B7' B8' B9' B3' 101.4(3) . . . . ?
B3' B8' B9' B10' -100.7(3) . . . . ?
Cl7 B8' B9' B10' 151.0(3) . . . . ?
B2' B8' B9' B10' -62.4(4) . . . . ?
B12' B8' B9' B10' 37.6(3) . . . . ?
B7' B8' B9' B10' 0.7(4) . . . . ?
B3' B8' B9' B12' -138.3(3) . . . . ?
Cl7 B8' B9' B12' 113.4(3) . . . . ?
B2' B8' B9' B12' -100.0(3) . . . . ?
B7' B8' B9' B12' -36.9(3) . . . . ?
B3' B8' B9' Cl8 110.8(3) . . . . ?
Cl7 B8' B9' Cl8 2.6(5) . . . . ?
B2' B8' B9' Cl8 149.1(3) . . . . ?
B12' B8' B9' Cl8 -110.9(3) . . . . ?
B7' B8' B9' Cl8 -147.8(3) . . . . ?
C1' B4' B10' B5' 38.9(3) . . . . ?
B9' B4' B10' B5' 138.0(3) . . . . ?
Cl3 B4' B10' B5' -109.5(3) . . . . ?
B3' B4' B10' B5' 100.4(3) . . . . ?
C1' B4' B10' B9' -99.0(3) . . . . ?
Cl3 B4' B10' B9' 112.5(3) . . . . ?
B3' B4' B10' B9' -37.6(3) . . . . ?
B5' B4' B10' B9' -138.0(3) . . . . ?
C1' B4' B10' Cl9 149.5(3) . . . . ?
B9' B4' B10' Cl9 -111.5(3) . . . . ?
Cl3 B4' B10' Cl9 1.0(5) . . . . ?
B3' B4' B10' Cl9 -149.1(3) . . . . ?
B5' B4' B10' Cl9 110.5(3) . . . . ?
C1' B4' B10' B12' -61.9(3) . . . . ?
B9' B4' B10' B12' 37.1(3) . . . . ?
Cl3 B4' B10' B12' 149.6(3) . . . . ?
B3' B4' B10' B12' -0.5(4) . . . . ?
B5' B4' B10' B12' -100.8(3) . . . . ?
C1' B4' B10' B11' 1.3(4) . . . . ?
B9' B4' B10' B11' 100.4(3) . . . . ?
Cl3 B4' B10' B11' -147.1(3) . . . . ?
B3' B4' B10' B11' 62.8(3) . . . . ?
B5' B4' B10' B11' -37.6(3) . . . . ?
C1' B5' B10' B4' -39.2(3) . . . . ?
Cl4 B5' B10' B4' 106.2(4) . . . . ?
B6' B5' B10' B4' -100.9(3) . . . . ?
B11' B5' B10' B4' -138.0(3) . . . . ?
C1' B5' B10' B9' -1.8(4) . . . . ?
Cl4 B5' B10' B9' 143.5(3) . . . . ?
B6' B5' B10' B9' -63.5(4) . . . . ?
B11' B5' B10' B9' -100.7(3) . . . . ?
B4' B5' B10' B9' 37.4(3) . . . . ?
C1' B5' B10' Cl9 -148.8(3) . . . . ?
Cl4 B5' B10' Cl9 -3.4(5) . . . . ?
B6' B5' B10' Cl9 149.5(3) . . . . ?
B11' B5' B10' Cl9 112.4(3) . . . . ?
B4' B5' B10' Cl9 -109.6(3) . . . . ?
C1' B5' B10' B12' 61.4(3) . . . . ?
Cl4 B5' B10' B12' -153.2(3) . . . . ?
B6' B5' B10' B12' -0.2(4) . . . . ?
B11' B5' B10' B12' -37.4(3) . . . . ?
B4' B5' B10' B12' 100.6(3) . . . . ?
C1' B5' B10' B11' 98.8(3) . . . . ?
Cl4 B5' B10' B11' -115.8(3) . . . . ?
B6' B5' B10' B11' 37.2(3) . . . . ?
B4' B5' B10' B11' 138.0(3) . . . . ?
B3' B9' B10' B4' 37.7(3) . . . . ?
B12' B9' B10' B4' 138.3(3) . . . . ?
Cl8 B9' B10' B4' -110.6(3) . . . . ?
B8' B9' B10' B4' 100.7(3) . . . . ?
B4' B9' B10' B5' -37.9(3) . . . . ?
B3' B9' B10' B5' -0.2(4) . . . . ?
B12' B9' B10' B5' 100.4(3) . . . . ?
Cl8 B9' B10' B5' -148.5(3) . . . . ?
B8' B9' B10' B5' 62.8(4) . . . . ?
B4' B9' B10' Cl9 108.6(3) . . . . ?
B3' B9' B10' Cl9 146.3(3) . . . . ?
B12' B9' B10' Cl9 -113.2(3) . . . . ?
Cl8 B9' B10' Cl9 -2.0(5) . . . . ?
B8' B9' B10' Cl9 -150.8(3) . . . . ?
B4' B9' B10' B12' -138.3(3) . . . . ?
B3' B9' B10' B12' -100.6(3) . . . . ?
Cl8 B9' B10' B12' 111.2(3) . . . . ?
B8' B9' B10' B12' -37.6(3) . . . . ?
B4' B9' B10' B11' -101.3(3) . . . . ?
B3' B9' B10' B11' -63.6(4) . . . . ?
B12' B9' B10' B11' 37.0(3) . . . . ?
Cl8 B9' B10' B11' 148.1(3) . . . . ?
B8' B9' B10' B11' -0.6(4) . . . . ?
C1' B6' B11' Cl10 -150.2(3) . . . . ?
Cl5 B6' B11' Cl10 -2.5(5) . . . . ?
B5' B6' B11' Cl10 -110.9(3) . . . . ?
B7' B6' B11' Cl10 111.3(3) . . . . ?
B2' B6' B11' Cl10 148.8(3) . . . . ?
C1' B6' B11' B5' -39.4(3) . . . . ?
Cl5 B6' B11' B5' 108.4(4) . . . . ?
B7' B6' B11' B5' -137.8(3) . . . . ?
B2' B6' B11' B5' -100.3(3) . . . . ?
C1' B6' B11' B12' 60.8(4) . . . . ?
Cl5 B6' B11' B12' -151.4(3) . . . . ?
B5' B6' B11' B12' 100.2(3) . . . . ?
B7' B6' B11' B12' -37.6(3) . . . . ?
B2' B6' B11' B12' -0.1(4) . . . . ?
C1' B6' B11' B7' 98.4(3) . . . . ?
Cl5 B6' B11' B7' -113.8(4) . . . . ?
B5' B6' B11' B7' 137.8(3) . . . . ?
B2' B6' B11' B7' 37.5(3) . . . . ?
C1' B6' B11' B10' -2.3(4) . . . . ?
Cl5 B6' B11' B10' 145.5(3) . . . . ?
B5' B6' B11' B10' 37.0(3) . . . . ?
B7' B6' B11' B10' -100.8(3) . . . . ?
B2' B6' B11' B10' -63.3(4) . . . . ?
C1' B5' B11' B6' 39.7(3) . . . . ?
Cl4 B5' B11' B6' -108.8(4) . . . . ?
B10' B5' B11' B6' 138.2(3) . . . . ?
B4' B5' B11' B6' 101.0(3) . . . . ?
C1' B5' B11' Cl10 150.4(3) . . . . ?
Cl4 B5' B11' Cl10 1.9(5) . . . . ?
B10' B5' B11' Cl10 -111.1(3) . . . . ?
B6' B5' B11' Cl10 110.7(3) . . . . ?
B4' B5' B11' Cl10 -148.3(3) . . . . ?
C1' B5' B11' B12' -61.2(4) . . . . ?
Cl4 B5' B11' B12' 150.3(3) . . . . ?
B10' B5' B11' B12' 37.3(3) . . . . ?
B6' B5' B11' B12' -100.9(3) . . . . ?
B4' B5' B11' B12' 0.0(4) . . . . ?
C1' B5' B11' B7' 2.0(4) . . . . ?
Cl4 B5' B11' B7' -146.5(3) . . . . ?
B10' B5' B11' B7' 100.5(3) . . . . ?
B6' B5' B11' B7' -37.7(3) . . . . ?
B4' B5' B11' B7' 63.3(3) . . . . ?
C1' B5' B11' B10' -98.5(3) . . . . ?
Cl4 B5' B11' B10' 113.0(4) . . . . ?
B6' B5' B11' B10' -138.2(3) . . . . ?
B4' B5' B11' B10' -37.3(3) . . . . ?
Cl6 B7' B11' B6' 111.0(3) . . . . ?
B2' B7' B11' B6' -37.4(3) . . . . ?
B12' B7' B11' B6' -137.8(3) . . . . ?
B8' B7' B11' B6' -100.4(3) . . . . ?
Cl6 B7' B11' Cl10 0.5(5) . . . . ?
B6' B7' B11' Cl10 -110.4(3) . . . . ?
B2' B7' B11' Cl10 -147.8(3) . . . . ?
B12' B7' B11' Cl10 111.7(3) . . . . ?
B8' B7' B11' Cl10 149.1(3) . . . . ?
Cl6 B7' B11' B5' 148.7(3) . . . . ?
B6' B7' B11' B5' 37.8(3) . . . . ?
B2' B7' B11' B5' 0.4(4) . . . . ?
B12' B7' B11' B5' -100.1(3) . . . . ?
B8' B7' B11' B5' -62.7(4) . . . . ?
Cl6 B7' B11' B12' -111.2(3) . . . . ?
B6' B7' B11' B12' 137.8(3) . . . . ?
B2' B7' B11' B12' 100.4(3) . . . . ?
B8' B7' B11' B12' 37.4(3) . . . . ?
Cl6 B7' B11' B10' -148.5(3) . . . . ?
B6' B7' B11' B10' 100.6(3) . . . . ?
B2' B7' B11' B10' 63.2(4) . . . . ?
B12' B7' B11' B10' -37.3(3) . . . . ?
B8' B7' B11' B10' 0.1(4) . . . . ?
B4' B10' B11' B6' 0.6(4) . . . . ?
B5' B10' B11' B6' -37.3(3) . . . . ?
B9' B10' B11' B6' 63.6(4) . . . . ?
Cl9 B10' B11' B6' -146.5(3) . . . . ?
B12' B10' B11' B6' 100.6(3) . . . . ?
B4' B10' B11' Cl10 148.3(3) . . . . ?
B5' B10' B11' Cl10 110.3(3) . . . . ?
B9' B10' B11' Cl10 -148.7(3) . . . . ?
Cl9 B10' B11' Cl10 1.2(5) . . . . ?
B12' B10' B11' Cl10 -111.7(3) . . . . ?
B4' B10' B11' B5' 38.0(3) . . . . ?
B9' B10' B11' B5' 101.0(3) . . . . ?
Cl9 B10' B11' B5' -109.2(3) . . . . ?
B12' B10' B11' B5' 138.0(3) . . . . ?
B4' B10' B11' B12' -100.0(3) . . . . ?
B5' B10' B11' B12' -138.0(3) . . . . ?
B9' B10' B11' B12' -37.0(3) . . . . ?
Cl9 B10' B11' B12' 112.9(3) . . . . ?
B4' B10' B11' B7' -62.7(4) . . . . ?
B5' B10' B11' B7' -100.7(3) . . . . ?
B9' B10' B11' B7' 0.3(4) . . . . ?
Cl9 B10' B11' B7' 150.2(3) . . . . ?
B12' B10' B11' B7' 37.3(3) . . . . ?
B4' B9' B12' Cl11 147.4(3) . . . . ?
B3' B9' B12' Cl11 -148.6(3) . . . . ?
B10' B9' B12' Cl11 110.0(3) . . . . ?
Cl8 B9' B12' Cl11 -0.3(4) . . . . ?
B8' B9' B12' Cl11 -111.7(3) . . . . ?
B4' B9' B12' B11' 0.1(4) . . . . ?
B3' B9' B12' B11' 64.1(3) . . . . ?
B10' B9' B12' B11' -37.3(3) . . . . ?
Cl8 B9' B12' B11' -147.6(3) . . . . ?
B8' B9' B12' B11' 101.0(3) . . . . ?
B4' B9' B12' B10' 37.4(3) . . . . ?
B3' B9' B12' B10' 101.4(3) . . . . ?
Cl8 B9' B12' B10' -110.4(3) . . . . ?
B8' B9' B12' B10' 138.3(3) . . . . ?
B4' B9' B12' B7' -63.7(3) . . . . ?
B3' B9' B12' B7' 0.3(4) . . . . ?
B10' B9' B12' B7' -101.1(3) . . . . ?
Cl8 B9' B12' B7' 148.6(3) . . . . ?
B8' B9' B12' B7' 37.3(3) . . . . ?
B4' B9' B12' B8' -100.9(3) . . . . ?
B3' B9' B12' B8' -37.0(3) . . . . ?
B10' B9' B12' B8' -138.3(3) . . . . ?
Cl8 B9' B12' B8' 111.3(3) . . . . ?
B6' B11' B12' Cl11 149.2(3) . . . . ?
Cl10 B11' B12' Cl11 0.7(5) . . . . ?
B5' B11' B12' Cl11 -147.3(3) . . . . ?
B7' B11' B12' Cl11 111.6(3) . . . . ?
B10' B11' B12' Cl11 -110.2(3) . . . . ?
B6' B11' B12' B9' -63.5(4) . . . . ?
Cl10 B11' B12' B9' 147.9(3) . . . . ?
B5' B11' B12' B9' -0.1(4) . . . . ?
B7' B11' B12' B9' -101.1(3) . . . . ?
B10' B11' B12' B9' 37.0(3) . . . . ?
B6' B11' B12' B10' -100.6(3) . . . . ?
Cl10 B11' B12' B10' 110.9(3) . . . . ?
B5' B11' B12' B10' -37.1(3) . . . . ?
B7' B11' B12' B10' -138.2(3) . . . . ?
B6' B11' B12' B7' 37.6(3) . . . . ?
Cl10 B11' B12' B7' -110.9(4) . . . . ?
B5' B11' B12' B7' 101.0(3) . . . . ?
B10' B11' B12' B7' 138.2(3) . . . . ?
B6' B11' B12' B8' 0.1(4) . . . . ?
Cl10 B11' B12' B8' -148.4(3) . . . . ?
B5' B11' B12' B8' 63.6(4) . . . . ?
B7' B11' B12' B8' -37.5(3) . . . . ?
B10' B11' B12' B8' 100.7(3) . . . . ?
B4' B10' B12' Cl11 -147.5(3) . . . . ?
B5' B10' B12' Cl11 148.4(3) . . . . ?
B9' B10' B12' Cl11 -110.5(3) . . . . ?
Cl9 B10' B12' Cl11 -0.2(5) . . . . ?
B11' B10' B12' Cl11 111.0(3) . . . . ?
B4' B10' B12' B9' -37.0(3) . . . . ?
B5' B10' B12' B9' -101.1(3) . . . . ?
Cl9 B10' B12' B9' 110.3(3) . . . . ?
B11' B10' B12' B9' -138.5(3) . . . . ?
B4' B10' B12' B11' 101.6(3) . . . . ?
B5' B10' B12' B11' 37.4(3) . . . . ?
B9' B10' B12' B11' 138.5(3) . . . . ?
Cl9 B10' B12' B11' -111.2(3) . . . . ?
B4' B10' B12' B7' 64.0(4) . . . . ?
B5' B10' B12' B7' -0.1(4) . . . . ?
B9' B10' B12' B7' 100.9(3) . . . . ?
Cl9 B10' B12' B7' -148.8(3) . . . . ?
B11' B10' B12' B7' -37.6(3) . . . . ?
B4' B10' B12' B8' 0.3(4) . . . . ?
B5' B10' B12' B8' -63.8(3) . . . . ?
B9' B10' B12' B8' 37.3(3) . . . . ?
Cl9 B10' B12' B8' 147.6(3) . . . . ?
B11' B10' B12' B8' -101.2(3) . . . . ?
Cl6 B7' B12' Cl11 1.0(5) . . . . ?
B6' B7' B12' Cl11 -147.7(3) . . . . ?
B2' B7' B12' Cl11 148.9(3) . . . . ?
B11' B7' B12' Cl11 -110.5(3) . . . . ?
B8' B7' B12' Cl11 111.3(3) . . . . ?
Cl6 B7' B12' B9' -147.5(3) . . . . ?
B6' B7' B12' B9' 63.8(3) . . . . ?
B2' B7' B12' B9' 0.3(4) . . . . ?
B11' B7' B12' B9' 101.0(3) . . . . ?
B8' B7' B12' B9' -37.3(3) . . . . ?
Cl6 B7' B12' B11' 111.5(3) . . . . ?
B6' B7' B12' B11' -37.2(3) . . . . ?
B2' B7' B12' B11' -100.6(3) . . . . ?
B8' B7' B12' B11' -138.2(3) . . . . ?
Cl6 B7' B12' B10' 149.1(3) . . . . ?
B6' B7' B12' B10' 0.4(4) . . . . ?
B2' B7' B12' B10' -63.0(3) . . . . ?
B11' B7' B12' B10' 37.6(3) . . . . ?
B8' B7' B12' B10' -100.6(3) . . . . ?
Cl6 B7' B12' B8' -110.3(3) . . . . ?
B6' B7' B12' B8' 101.0(3) . . . . ?
B2' B7' B12' B8' 37.6(3) . . . . ?
B11' B7' B12' B8' 138.2(3) . . . . ?
B3' B8' B12' Cl11 147.3(3) . . . . ?
Cl7 B8' B12' Cl11 -0.6(5) . . . . ?
B2' B8' B12' Cl11 -148.9(3) . . . . ?
B9' B8' B12' Cl11 110.2(3) . . . . ?
B7' B8' B12' Cl11 -111.3(3) . . . . ?
B3' B8' B12' B9' 37.1(3) . . . . ?
Cl7 B8' B12' B9' -110.8(3) . . . . ?
B2' B8' B12' B9' 100.9(3) . . . . ?
B7' B8' B12' B9' 138.5(3) . . . . ?
B3' B8' B12' B11' -63.9(4) . . . . ?
Cl7 B8' B12' B11' 148.2(3) . . . . ?
B2' B8' B12' B11' -0.1(4) . . . . ?
B9' B8' B12' B11' -101.0(3) . . . . ?
B7' B8' B12' B11' 37.5(3) . . . . ?
B3' B8' B12' B10' 0.0(4) . . . . ?
Cl7 B8' B12' B10' -147.9(3) . . . . ?
B2' B8' B12' B10' 63.8(3) . . . . ?
B9' B8' B12' B10' -37.1(3) . . . . ?
B7' B8' B12' B10' 101.4(3) . . . . ?
B3' B8' B12' B7' -101.4(3) . . . . ?
Cl7 B8' B12' B7' 110.7(3) . . . . ?
B2' B8' B12' B7' -37.6(3) . . . . ?
B9' B8' B12' B7' -138.5(3) . . . . ?
B6" C1" B2" Cl12 -108.0(3) . . . . ?
B4" C1" B2" Cl12 145.0(3) . . . . ?
B3" C1" B2" Cl12 108.6(3) . . . . ?
B5" C1" B2" Cl12 -144.5(3) . . . . ?
B6" C1" B2" B7" 40.1(2) . . . . ?
B4" C1" B2" B7" -66.8(3) . . . . ?
B3" C1" B2" B7" -103.3(3) . . . . ?
B5" C1" B2" B7" 3.6(4) . . . . ?
B6" C1" B2" B8" 102.8(3) . . . . ?
B4" C1" B2" B8" -4.1(4) . . . . ?
B3" C1" B2" B8" -40.6(2) . . . . ?
B5" C1" B2" B8" 66.3(3) . . . . ?
B6" C1" B2" B3" 143.4(3) . . . . ?
B4" C1" B2" B3" 36.4(3) . . . . ?
B5" C1" B2" B3" 106.9(3) . . . . ?
B4" C1" B2" B6" -107.0(3) . . . . ?
B3" C1" B2" B6" -143.4(3) . . . . ?
B5" C1" B2" B6" -36.5(3) . . . . ?
B6" C1" B3" Cl13 -145.4(3) . . . . ?
B4" C1" B3" Cl13 107.7(3) . . . . ?
B2" C1" B3" Cl13 -109.1(3) . . . . ?
B5" C1" B3" Cl13 144.0(3) . . . . ?
B6" C1" B3" B9" 66.5(3) . . . . ?
B4" C1" B3" B9" -40.3(2) . . . . ?
B2" C1" B3" B9" 102.8(3) . . . . ?
B5" C1" B3" B9" -4.0(4) . . . . ?
B6" C1" B3" B8" 4.0(4) . . . . ?
B4" C1" B3" B8" -102.9(3) . . . . ?
B2" C1" B3" B8" 40.3(3) . . . . ?
B5" C1" B3" B8" -66.6(3) . . . . ?
B6" C1" B3" B2" -36.3(3) . . . . ?
B4" C1" B3" B2" -143.2(3) . . . . ?
B5" C1" B3" B2" -106.9(3) . . . . ?
B6" C1" B3" B4" 106.8(3) . . . . ?
B2" C1" B3" B4" 143.2(3) . . . . ?
B5" C1" B3" B4" 36.3(3) . . . . ?
Cl12 B2" B3" C1" -110.4(3) . . . . ?
B7" B2" B3" C1" 95.1(3) . . . . ?
B8" B2" B3" C1" 133.2(3) . . . . ?
B6" B2" B3" C1" 32.0(2) . . . . ?
C1" B2" B3" Cl13 111.1(3) . . . . ?
Cl12 B2" B3" Cl13 0.7(4) . . . . ?
B7" B2" B3" Cl13 -153.8(3) . . . . ?
B8" B2" B3" Cl13 -115.6(3) . . . . ?
B6" B2" B3" Cl13 143.1(3) . . . . ?
C1" B2" B3" B9" -95.4(3) . . . . ?
Cl12 B2" B3" B9" 154.2(3) . . . . ?
B7" B2" B3" B9" -0.3(4) . . . . ?
B8" B2" B3" B9" 37.8(3) . . . . ?
B6" B2" B3" B9" -63.4(3) . . . . ?
C1" B2" B3" B8" -133.2(3) . . . . ?
Cl12 B2" B3" B8" 116.4(3) . . . . ?
B7" B2" B3" B8" -38.1(3) . . . . ?
B6" B2" B3" B8" -101.2(3) . . . . ?
C1" B2" B3" B4" -32.3(2) . . . . ?
Cl12 B2" B3" B4" -142.7(3) . . . . ?
B7" B2" B3" B4" 62.8(3) . . . . ?
B8" B2" B3" B4" 100.9(3) . . . . ?
B6" B2" B3" B4" -0.3(3) . . . . ?
B6" C1" B4" Cl14 144.4(3) . . . . ?
B2" C1" B4" Cl14 -144.3(3) . . . . ?
B3" C1" B4" Cl14 -108.1(3) . . . . ?
B5" C1" B4" Cl14 108.9(3) . . . . ?
B6" C1" B4" B9" -67.4(3) . . . . ?
B2" C1" B4" B9" 3.9(4) . . . . ?
B3" C1" B4" B9" 40.1(2) . . . . ?
B5" C1" B4" B9" -102.9(3) . . . . ?
B6" C1" B4" B10" -5.1(4) . . . . ?
B2" C1" B4" B10" 66.1(3) . . . . ?
B3" C1" B4" B10" 102.4(3) . . . . ?
B5" C1" B4" B10" -40.7(2) . . . . ?
B6" C1" B4" B5" 35.5(3) . . . . ?
B2" C1" B4" B5" 106.8(3) . . . . ?
B3" C1" B4" B5" 143.0(3) . . . . ?
B6" C1" B4" B3" -107.5(3) . . . . ?
B2" C1" B4" B3" -36.3(3) . . . . ?
B5" C1" B4" B3" -143.0(3) . . . . ?
Cl13 B3" B4" C1" -111.3(3) . . . . ?
B9" B3" B4" C1" 133.3(3) . . . . ?
B8" B3" B4" C1" 95.3(3) . . . . ?
B2" B3" B4" C1" 32.5(2) . . . . ?
C1" B3" B4" Cl14 109.6(3) . . . . ?
Cl13 B3" B4" Cl14 -1.7(4) . . . . ?
B9" B3" B4" Cl14 -117.0(3) . . . . ?
B8" B3" B4" Cl14 -155.0(2) . . . . ?
B2" B3" B4" Cl14 142.1(3) . . . . ?
C1" B3" B4" B9" -133.3(3) . . . . ?
Cl13 B3" B4" B9" 115.3(3) . . . . ?
B8" B3" B4" B9" -38.0(2) . . . . ?
B2" B3" B4" B9" -100.8(3) . . . . ?
C1" B3" B4" B10" -96.3(3) . . . . ?
Cl13 B3" B4" B10" 152.4(3) . . . . ?
B9" B3" B4" B10" 37.0(2) . . . . ?
B8" B3" B4" B10" -1.0(3) . . . . ?
B2" B3" B4" B10" -63.8(3) . . . . ?
C1" B3" B4" B5" -32.9(2) . . . . ?
Cl13 B3" B4" B5" -144.2(3) . . . . ?
B9" B3" B4" B5" 100.4(3) . . . . ?
B8" B3" B4" B5" 62.4(3) . . . . ?
B2" B3" B4" B5" -0.4(3) . . . . ?
B6" C1" B5" Cl15 107.9(3) . . . . ?
B4" C1" B5" Cl15 -108.3(3) . . . . ?
B2" C1" B5" Cl15 144.7(3) . . . . ?
B3" C1" B5" Cl15 -144.8(3) . . . . ?
B6" C1" B5" B11" -40.8(2) . . . . ?
B4" C1" B5" B11" 103.0(3) . . . . ?
B2" C1" B5" B11" -4.0(4) . . . . ?
B3" C1" B5" B11" 66.5(3) . . . . ?
B6" C1" B5" B10" -103.3(3) . . . . ?
B4" C1" B5" B10" 40.5(2) . . . . ?
B2" C1" B5" B10" -66.5(3) . . . . ?
B3" C1" B5" B10" 4.0(4) . . . . ?
B4" C1" B5" B6" 143.8(3) . . . . ?
B2" C1" B5" B6" 36.8(3) . . . . ?
B3" C1" B5" B6" 107.3(3) . . . . ?
B6" C1" B5" B4" -143.8(3) . . . . ?
B2" C1" B5" B4" -107.0(3) . . . . ?
B3" C1" B5" B4" -36.5(3) . . . . ?
Cl14 B4" B5" C1" -109.5(3) . . . . ?
B9" B4" B5" C1" 95.6(3) . . . . ?
B10" B4" B5" C1" 133.2(3) . . . . ?
B3" B4" B5" C1" 32.8(2) . . . . ?
C1" B4" B5" Cl15 110.8(3) . . . . ?
Cl14 B4" B5" Cl15 1.3(4) . . . . ?
B9" B4" B5" Cl15 -153.5(3) . . . . ?
B10" B4" B5" Cl15 -116.0(3) . . . . ?
B3" B4" B5" Cl15 143.6(3) . . . . ?
C1" B4" B5" B11" -95.6(3) . . . . ?
Cl14 B4" B5" B11" 154.8(3) . . . . ?
B9" B4" B5" B11" 0.0(3) . . . . ?
B10" B4" B5" B11" 37.5(3) . . . . ?
B3" B4" B5" B11" -62.9(3) . . . . ?
C1" B4" B5" B10" -133.2(3) . . . . ?
Cl14 B4" B5" B10" 117.3(3) . . . . ?
B9" B4" B5" B10" -37.6(3) . . . . ?
B3" B4" B5" B10" -100.4(3) . . . . ?
C1" B4" B5" B6" -31.8(2) . . . . ?
Cl14 B4" B5" B6" -141.3(3) . . . . ?
B9" B4" B5" B6" 63.8(3) . . . . ?
B10" B4" B5" B6" 101.4(3) . . . . ?
B3" B4" B5" B6" 1.0(3) . . . . ?
B4" C1" B6" Cl16 -144.2(3) . . . . ?
B2" C1" B6" Cl16 108.5(3) . . . . ?
B3" C1" B6" Cl16 144.7(3) . . . . ?
B5" C1" B6" Cl16 -108.7(3) . . . . ?
B4" C1" B6" B7" 67.4(3) . . . . ?
B2" C1" B6" B7" -39.9(3) . . . . ?
B3" C1" B6" B7" -3.8(4) . . . . ?
B5" C1" B6" B7" 102.9(3) . . . . ?
B4" C1" B6" B5" -35.5(3) . . . . ?
B2" C1" B6" B5" -142.8(3) . . . . ?
B3" C1" B6" B5" -106.7(3) . . . . ?
B4" C1" B6" B11" 4.8(4) . . . . ?
B2" C1" B6" B11" -102.5(3) . . . . ?
B3" C1" B6" B11" -66.4(3) . . . . ?
B5" C1" B6" B11" 40.3(2) . . . . ?
B4" C1" B6" B2" 107.3(3) . . . . ?
B3" C1" B6" B2" 36.1(3) . . . . ?
B5" C1" B6" B2" 142.8(3) . . . . ?
Cl15 B5" B6" C1" -110.9(3) . . . . ?
B11" B5" B6" C1" 133.2(3) . . . . ?
B10" B5" B6" C1" 95.2(3) . . . . ?
B4" B5" B6" C1" 31.8(2) . . . . ?
C1" B5" B6" Cl16 110.7(3) . . . . ?
Cl15 B5" B6" Cl16 -0.2(4) . . . . ?
B11" B5" B6" Cl16 -116.1(3) . . . . ?
B10" B5" B6" Cl16 -154.1(3) . . . . ?
B4" B5" B6" Cl16 142.5(3) . . . . ?
C1" B5" B6" B7" -95.6(3) . . . . ?
Cl15 B5" B6" B7" 153.5(2) . . . . ?
B11" B5" B6" B7" 37.6(2) . . . . ?
B10" B5" B6" B7" -0.4(3) . . . . ?
B4" B5" B6" B7" -63.7(3) . . . . ?
C1" B5" B6" B11" -133.2(3) . . . . ?
Cl15 B5" B6" B11" 115.8(3) . . . . ?
B10" B5" B6" B11" -38.1(2) . . . . ?
B4" B5" B6" B11" -101.4(3) . . . . ?
C1" B5" B6" B2" -33.0(2) . . . . ?
Cl15 B5" B6" B2" -143.9(3) . . . . ?
B11" B5" B6" B2" 100.3(3) . . . . ?
B10" B5" B6" B2" 62.2(3) . . . . ?
B4" B5" B6" B2" -1.1(3) . . . . ?
Cl12 B2" B6" C1" 110.3(3) . . . . ?
B7" B2" B6" C1" -133.5(3) . . . . ?
B8" B2" B6" C1" -95.6(3) . . . . ?
B3" B2" B6" C1" -32.3(2) . . . . ?
C1" B2" B6" Cl16 -110.5(3) . . . . ?
Cl12 B2" B6" Cl16 -0.2(4) . . . . ?
B7" B2" B6" Cl16 116.1(3) . . . . ?
B8" B2" B6" Cl16 153.9(2) . . . . ?
B3" B2" B6" Cl16 -142.8(3) . . . . ?
C1" B2" B6" B7" 133.5(3) . . . . ?
Cl12 B2" B6" B7" -116.3(3) . . . . ?
B8" B2" B6" B7" 37.9(2) . . . . ?
B3" B2" B6" B7" 101.2(3) . . . . ?
C1" B2" B6" B5" 33.2(2) . . . . ?
Cl12 B2" B6" B5" 143.4(3) . . . . ?
B7" B2" B6" B5" -100.3(3) . . . . ?
B8" B2" B6" B5" -62.5(3) . . . . ?
B3" B2" B6" B5" 0.9(3) . . . . ?
C1" B2" B6" B11" 96.0(3) . . . . ?
Cl12 B2" B6" B11" -153.7(3) . . . . ?
B7" B2" B6" B11" -37.4(2) . . . . ?
B8" B2" B6" B11" 0.4(3) . . . . ?
B3" B2" B6" B11" 63.7(3) . . . . ?
C1" B2" B7" B6" -39.2(2) . . . . ?
Cl12 B2" B7" B6" 107.0(3) . . . . ?
B8" B2" B7" B6" -138.0(3) . . . . ?
B3" B2" B7" B6" -100.2(3) . . . . ?
C1" B2" B7" Cl17 -149.8(2) . . . . ?
Cl12 B2" B7" Cl17 -3.5(5) . . . . ?
B8" B2" B7" Cl17 111.4(3) . . . . ?
B3" B2" B7" Cl17 149.2(3) . . . . ?
B6" B2" B7" Cl17 -110.6(3) . . . . ?
C1" B2" B7" B12" 61.8(3) . . . . ?
Cl12 B2" B7" B12" -152.0(3) . . . . ?
B8" B2" B7" B12" -37.0(3) . . . . ?
B3" B2" B7" B12" 0.8(3) . . . . ?
B6" B2" B7" B12" 101.0(3) . . . . ?
C1" B2" B7" B8" 98.8(3) . . . . ?
Cl12 B2" B7" B8" -114.9(3) . . . . ?
B3" B2" B7" B8" 37.8(3) . . . . ?
B6" B2" B7" B8" 138.0(3) . . . . ?
C1" B2" B7" B11" -1.7(3) . . . . ?
Cl12 B2" B7" B11" 144.6(3) . . . . ?
B8" B2" B7" B11" -100.5(3) . . . . ?
B3" B2" B7" B11" -62.7(3) . . . . ?
B6" B2" B7" B11" 37.5(2) . . . . ?
C1" B6" B7" B2" 39.6(2) . . . . ?
Cl16 B6" B7" B2" -107.0(3) . . . . ?
B5" B6" B7" B2" 101.2(3) . . . . ?
B11" B6" B7" B2" 138.4(3) . . . . ?
C1" B6" B7" Cl17 150.5(3) . . . . ?
Cl16 B6" B7" Cl17 3.9(5) . . . . ?
B5" B6" B7" Cl17 -147.9(3) . . . . ?
B11" B6" B7" Cl17 -110.8(3) . . . . ?
B2" B6" B7" Cl17 110.9(3) . . . . ?
C1" B6" B7" B12" -61.5(3) . . . . ?
Cl16 B6" B7" B12" 151.9(3) . . . . ?
B5" B6" B7" B12" 0.1(3) . . . . ?
B11" B6" B7" B12" 37.2(2) . . . . ?
B2" B6" B7" B12" -101.1(3) . . . . ?
C1" B6" B7" B8" 2.0(4) . . . . ?
Cl16 B6" B7" B8" -144.6(3) . . . . ?
B5" B6" B7" B8" 63.5(3) . . . . ?
B11" B6" B7" B8" 100.7(3) . . . . ?
B2" B6" B7" B8" -37.7(3) . . . . ?
C1" B6" B7" B11" -98.7(3) . . . . ?
Cl16 B6" B7" B11" 114.7(3) . . . . ?
B5" B6" B7" B11" -37.2(2) . . . . ?
B2" B6" B7" B11" -138.4(3) . . . . ?
C1" B2" B8" Cl18 151.9(2) . . . . ?
Cl12 B2" B8" Cl18 4.6(4) . . . . ?
B7" B2" B8" Cl18 -110.3(3) . . . . ?
B3" B2" B8" Cl18 112.0(3) . . . . ?
B6" B2" B8" Cl18 -147.7(2) . . . . ?
C1" B2" B8" B3" 39.9(2) . . . . ?
Cl12 B2" B8" B3" -107.5(3) . . . . ?
B7" B2" B8" B3" 137.7(3) . . . . ?
B6" B2" B8" B3" 100.3(3) . . . . ?
C1" B2" B8" B12" -60.9(3) . . . . ?
Cl12 B2" B8" B12" 151.8(3) . . . . ?
B7" B2" B8" B12" 37.0(2) . . . . ?
B3" B2" B8" B12" -100.8(3) . . . . ?
B6" B2" B8" B12" -0.5(3) . . . . ?
C1" B2" B8" B7" -97.8(3) . . . . ?
Cl12 B2" B8" B7" 114.8(3) . . . . ?
B3" B2" B8" B7" -137.7(3) . . . . ?
B6" B2" B8" B7" -37.4(2) . . . . ?
C1" B2" B8" B9" 2.6(3) . . . . ?
Cl12 B2" B8" B9" -144.8(3) . . . . ?
B7" B2" B8" B9" 100.4(3) . . . . ?
B3" B2" B8" B9" -37.3(3) . . . . ?
B6" B2" B8" B9" 62.9(3) . . . . ?
C1" B3" B8" B2" -39.8(2) . . . . ?
Cl13 B3" B8" B2" 108.2(3) . . . . ?
B9" B3" B8" B2" -137.9(3) . . . . ?
B4" B3" B8" B2" -100.3(3) . . . . ?
C1" B3" B8" Cl18 -150.6(3) . . . . ?
Cl13 B3" B8" Cl18 -2.6(5) . . . . ?
B9" B3" B8" Cl18 111.2(3) . . . . ?
B2" B3" B8" Cl18 -110.8(3) . . . . ?
B4" B3" B8" Cl18 148.9(3) . . . . ?
C1" B3" B8" B12" 60.9(3) . . . . ?
Cl13 B3" B8" B12" -151.1(3) . . . . ?
B9" B3" B8" B12" -37.2(2) . . . . ?
B2" B3" B8" B12" 100.7(3) . . . . ?
B4" B3" B8" B12" 0.4(3) . . . . ?
C1" B3" B8" B7" -2.3(3) . . . . ?
Cl13 B3" B8" B7" 145.7(3) . . . . ?
B9" B3" B8" B7" -100.5(3) . . . . ?
B2" B3" B8" B7" 37.5(3) . . . . ?
B4" B3" B8" B7" -62.8(3) . . . . ?
C1" B3" B8" B9" 98.1(3) . . . . ?
Cl13 B3" B8" B9" -113.8(3) . . . . ?
B2" B3" B8" B9" 137.9(3) . . . . ?
B4" B3" B8" B9" 37.6(2) . . . . ?
B6" B7" B8" B2" 38.2(3) . . . . ?
Cl17 B7" B8" B2" -109.9(3) . . . . ?
B12" B7" B8" B2" 138.6(3) . . . . ?
B11" B7" B8" B2" 101.9(3) . . . . ?
B2" B7" B8" Cl18 110.7(3) . . . . ?
B6" B7" B8" Cl18 148.9(3) . . . . ?
Cl17 B7" B8" Cl18 0.8(4) . . . . ?
B12" B7" B8" Cl18 -110.7(3) . . . . ?
B11" B7" B8" Cl18 -147.4(3) . . . . ?
B2" B7" B8" B3" -38.0(3) . . . . ?
B6" B7" B8" B3" 0.2(4) . . . . ?
Cl17 B7" B8" B3" -147.9(3) . . . . ?
B12" B7" B8" B3" 100.6(3) . . . . ?
B11" B7" B8" B3" 63.9(3) . . . . ?
B2" B7" B8" B12" -138.6(3) . . . . ?
B6" B7" B8" B12" -100.3(3) . . . . ?
Cl17 B7" B8" B12" 111.5(3) . . . . ?
B11" B7" B8" B12" -36.7(3) . . . . ?
B2" B7" B8" B9" -100.8(3) . . . . ?
B6" B7" B8" B9" -62.5(3) . . . . ?
Cl17 B7" B8" B9" 149.3(3) . . . . ?
B12" B7" B8" B9" 37.8(3) . . . . ?
B11" B7" B8" B9" 1.1(4) . . . . ?
C1" B3" B9" B4" 39.5(2) . . . . ?
Cl13 B3" B9" B4" -107.4(3) . . . . ?
B8" B3" B9" B4" 137.8(3) . . . . ?
B2" B3" B9" B4" 100.4(3) . . . . ?
C1" B3" B9" B10" 2.3(3) . . . . ?
Cl13 B3" B9" B10" -144.6(3) . . . . ?
B8" B3" B9" B10" 100.6(3) . . . . ?
B2" B3" B9" B10" 63.2(3) . . . . ?
B4" B3" B9" B10" -37.2(2) . . . . ?
C1" B3" B9" Cl19 149.1(3) . . . . ?
Cl13 B3" B9" Cl19 2.2(5) . . . . ?
B8" B3" B9" Cl19 -112.5(3) . . . . ?
B2" B3" B9" Cl19 -149.9(3) . . . . ?
B4" B3" B9" Cl19 109.7(3) . . . . ?
C1" B3" B9" B12" -61.2(3) . . . . ?
Cl13 B3" B9" B12" 151.9(3) . . . . ?
B8" B3" B9" B12" 37.1(3) . . . . ?
B2" B3" B9" B12" -0.2(4) . . . . ?
B4" B3" B9" B12" -100.7(3) . . . . ?
C1" B3" B9" B8" -98.3(3) . . . . ?
Cl13 B3" B9" B8" 114.8(3) . . . . ?
B2" B3" B9" B8" -37.4(2) . . . . ?
B4" B3" B9" B8" -137.8(3) . . . . ?
C1" B4" B9" B3" -39.8(2) . . . . ?
Cl14 B4" B9" B3" 106.0(3) . . . . ?
B10" B4" B9" B3" -138.7(3) . . . . ?
B5" B4" B9" B3" -101.2(3) . . . . ?
C1" B4" B9" B10" 98.9(3) . . . . ?
Cl14 B4" B9" B10" -115.4(3) . . . . ?
B5" B4" B9" B10" 37.4(2) . . . . ?
B3" B4" B9" B10" 138.7(3) . . . . ?
C1" B4" B9" Cl19 -150.8(2) . . . . ?
Cl14 B4" B9" Cl19 -5.1(5) . . . . ?
B10" B4" B9" Cl19 110.3(3) . . . . ?
B5" B4" B9" Cl19 147.7(3) . . . . ?
B3" B4" B9" Cl19 -111.0(3) . . . . ?
C1" B4" B9" B12" 61.2(3) . . . . ?
Cl14 B4" B9" B12" -153.1(3) . . . . ?
B10" B4" B9" B12" -37.7(3) . . . . ?
B5" B4" B9" B12" -0.2(3) . . . . ?
B3" B4" B9" B12" 101.0(3) . . . . ?
C1" B4" B9" B8" -2.0(3) . . . . ?
Cl14 B4" B9" B8" 143.8(3) . . . . ?
B10" B4" B9" B8" -100.8(3) . . . . ?
B5" B4" B9" B8" -63.4(3) . . . . ?
B3" B4" B9" B8" 37.8(2) . . . . ?
B2" B8" B9" B3" 37.8(3) . . . . ?
Cl18 B8" B9" B3" -111.3(3) . . . . ?
B12" B8" B9" B3" 138.3(3) . . . . ?
B7" B8" B9" B3" 100.6(3) . . . . ?
B2" B8" B9" B4" -0.4(4) . . . . ?
Cl18 B8" B9" B4" -149.5(3) . . . . ?
B3" B8" B9" B4" -38.2(3) . . . . ?
B12" B8" B9" B4" 100.1(3) . . . . ?
B7" B8" B9" B4" 62.4(3) . . . . ?
B2" B8" B9" B10" -63.9(3) . . . . ?
Cl18 B8" B9" B10" 147.0(3) . . . . ?
B3" B8" B9" B10" -101.7(3) . . . . ?
B12" B8" B9" B10" 36.6(3) . . . . ?
B7" B8" B9" B10" -1.2(4) . . . . ?
B2" B8" B9" Cl19 147.5(3) . . . . ?
Cl18 B8" B9" Cl19 -1.6(4) . . . . ?
B3" B8" B9" Cl19 109.6(3) . . . . ?
B12" B8" B9" Cl19 -112.0(3) . . . . ?
B7" B8" B9" Cl19 -149.8(3) . . . . ?
B2" B8" B9" B12" -100.5(3) . . . . ?
Cl18 B8" B9" B12" 110.4(3) . . . . ?
B3" B8" B9" B12" -138.3(3) . . . . ?
B7" B8" B9" B12" -37.7(3) . . . . ?
C1" B4" B10" Cl20 151.7(3) . . . . ?
Cl14 B4" B10" Cl20 4.7(4) . . . . ?
B9" B4" B10" Cl20 -110.4(3) . . . . ?
B5" B4" B10" Cl20 111.5(3) . . . . ?
B3" B4" B10" Cl20 -147.1(2) . . . . ?
C1" B4" B10" B5" 40.2(2) . . . . ?
Cl14 B4" B10" B5" -106.9(3) . . . . ?
B9" B4" B10" B5" 138.1(3) . . . . ?
B3" B4" B10" B5" 101.4(3) . . . . ?
C1" B4" B10" B12" -60.0(3) . . . . ?
Cl14 B4" B10" B12" 152.9(3) . . . . ?
B9" B4" B10" B12" 37.8(2) . . . . ?
B5" B4" B10" B12" -100.3(3) . . . . ?
B3" B4" B10" B12" 1.1(3) . . . . ?
C1" B4" B10" B9" -97.9(3) . . . . ?
Cl14 B4" B10" B9" 115.1(3) . . . . ?
B5" B4" B10" B9" -138.1(3) . . . . ?
B3" B4" B10" B9" -36.7(2) . . . . ?
C1" B4" B10" B11" 3.2(3) . . . . ?
Cl14 B4" B10" B11" -143.8(3) . . . . ?
B9" B4" B10" B11" 101.1(3) . . . . ?
B5" B4" B10" B11" -37.0(3) . . . . ?
B3" B4" B10" B11" 64.4(3) . . . . ?
C1" B5" B10" Cl20 -150.1(3) . . . . ?
Cl15 B5" B10" Cl20 -2.8(4) . . . . ?
B11" B5" B10" Cl20 111.3(3) . . . . ?
B6" B5" B10" Cl20 149.3(3) . . . . ?
B4" B5" B10" Cl20 -110.4(3) . . . . ?
C1" B5" B10" B4" -39.7(2) . . . . ?
Cl15 B5" B10" B4" 107.6(3) . . . . ?
B11" B5" B10" B4" -138.3(3) . . . . ?
B6" B5" B10" B4" -100.3(3) . . . . ?
C1" B5" B10" B12" 61.2(3) . . . . ?
Cl15 B5" B10" B12" -151.5(3) . . . . ?
B11" B5" B10" B12" -37.4(3) . . . . ?
B6" B5" B10" B12" 0.6(3) . . . . ?
B4" B5" B10" B12" 100.9(3) . . . . ?
C1" B5" B10" B9" -2.3(3) . . . . ?
Cl15 B5" B10" B9" 145.0(3) . . . . ?
B11" B5" B10" B9" -100.9(3) . . . . ?
B6" B5" B10" B9" -62.9(3) . . . . ?
B4" B5" B10" B9" 37.4(2) . . . . ?
C1" B5" B10" B11" 98.6(3) . . . . ?
Cl15 B5" B10" B11" -114.0(3) . . . . ?
B6" B5" B10" B11" 38.0(2) . . . . ?
B4" B5" B10" B11" 138.3(3) . . . . ?
B3" B9" B10" Cl20 148.1(3) . . . . ?
B4" B9" B10" Cl20 110.5(3) . . . . ?
Cl19 B9" B10" Cl20 1.1(4) . . . . ?
B12" B9" B10" Cl20 -111.8(3) . . . . ?
B8" B9" B10" Cl20 -148.3(3) . . . . ?
B3" B9" B10" B4" 37.6(3) . . . . ?
Cl19 B9" B10" B4" -109.4(3) . . . . ?
B12" B9" B10" B4" 137.7(3) . . . . ?
B8" B9" B10" B4" 101.2(3) . . . . ?
B3" B9" B10" B5" 0.0(3) . . . . ?
B4" B9" B10" B5" -37.6(2) . . . . ?
Cl19 B9" B10" B5" -147.0(3) . . . . ?
B12" B9" B10" B5" 100.1(3) . . . . ?
B8" B9" B10" B5" 63.6(3) . . . . ?
B3" B9" B10" B12" -100.1(3) . . . . ?
B4" B9" B10" B12" -137.7(3) . . . . ?
Cl19 B9" B10" B12" 112.9(3) . . . . ?
B8" B9" B10" B12" -36.5(3) . . . . ?
B3" B9" B10" B11" -62.9(3) . . . . ?
B4" B9" B10" B11" -100.4(3) . . . . ?
Cl19 B9" B10" B11" 150.1(3) . . . . ?
B12" B9" B10" B11" 37.2(3) . . . . ?
B8" B9" B10" B11" 0.7(4) . . . . ?
C1" B5" B11" Cl21 149.4(3) . . . . ?
Cl15 B5" B11" Cl21 2.1(5) . . . . ?
B10" B5" B11" Cl21 -112.5(3) . . . . ?
B6" B5" B11" Cl21 109.8(3) . . . . ?
B4" B5" B11" Cl21 -149.8(3) . . . . ?
C1" B5" B11" B12" -60.5(3) . . . . ?
Cl15 B5" B11" B12" 152.2(3) . . . . ?
B10" B5" B11" B12" 37.6(3) . . . . ?
B6" B5" B11" B12" -100.2(3) . . . . ?
B4" B5" B11" B12" 0.3(4) . . . . ?
C1" B5" B11" B6" 39.7(2) . . . . ?
Cl15 B5" B11" B6" -107.6(3) . . . . ?
B10" B5" B11" B6" 137.7(3) . . . . ?
B4" B5" B11" B6" 100.4(3) . . . . ?
C1" B5" B11" B10" -98.1(3) . . . . ?
Cl15 B5" B11" B10" 114.6(3) . . . . ?
B6" B5" B11" B10" -137.7(3) . . . . ?
B4" B5" B11" B10" -37.3(3) . . . . ?
C1" B5" B11" B7" 2.6(3) . . . . ?
Cl15 B5" B11" B7" -144.7(3) . . . . ?
B10" B5" B11" B7" 100.7(3) . . . . ?
B6" B5" B11" B7" -37.1(2) . . . . ?
B4" B5" B11" B7" 63.4(3) . . . . ?
C1" B6" B11" B5" -40.2(2) . . . . ?
Cl16 B6" B11" B5" 107.0(3) . . . . ?
B7" B6" B11" B5" -138.1(3) . . . . ?
B2" B6" B11" B5" -101.3(3) . . . . ?
C1" B6" B11" Cl21 -152.9(3) . . . . ?
Cl16 B6" B11" Cl21 -5.7(4) . . . . ?
B7" B6" B11" Cl21 109.2(3) . . . . ?
B5" B6" B11" Cl21 -112.7(3) . . . . ?
B2" B6" B11" Cl21 146.0(3) . . . . ?
C1" B6" B11" B12" 60.9(3) . . . . ?
Cl16 B6" B11" B12" -151.9(3) . . . . ?
B7" B6" B11" B12" -37.0(2) . . . . ?
B5" B6" B11" B12" 101.1(3) . . . . ?
B2" B6" B11" B12" -0.2(3) . . . . ?
C1" B6" B11" B10" -2.3(3) . . . . ?
Cl16 B6" B11" B10" 144.9(3) . . . . ?
B7" B6" B11" B10" -100.3(3) . . . . ?
B5" B6" B11" B10" 37.8(3) . . . . ?
B2" B6" B11" B10" -63.5(3) . . . . ?
C1" B6" B11" B7" 98.0(3) . . . . ?
Cl16 B6" B11" B7" -114.8(3) . . . . ?
B5" B6" B11" B7" 138.1(3) . . . . ?
B2" B6" B11" B7" 36.8(2) . . . . ?
Cl20 B10" B11" B5" -110.8(3) . . . . ?
B4" B10" B11" B5" 37.3(3) . . . . ?
B12" B10" B11" B5" 137.9(3) . . . . ?
B9" B10" B11" B5" 100.6(3) . . . . ?
Cl20 B10" B11" Cl21 1.1(4) . . . . ?
B4" B10" B11" Cl21 149.2(3) . . . . ?
B5" B10" B11" Cl21 111.9(3) . . . . ?
B12" B10" B11" Cl21 -110.2(3) . . . . ?
B9" B10" B11" Cl21 -147.5(3) . . . . ?
Cl20 B10" B11" B12" 111.3(3) . . . . ?
B4" B10" B11" B12" -100.6(3) . . . . ?
B5" B10" B11" B12" -137.9(3) . . . . ?
B9" B10" B11" B12" -37.3(3) . . . . ?
Cl20 B10" B11" B6" -148.7(3) . . . . ?
B4" B10" B11" B6" -0.6(3) . . . . ?
B5" B10" B11" B6" -37.9(3) . . . . ?
B12" B10" B11" B6" 100.0(3) . . . . ?
B9" B10" B11" B6" 62.7(3) . . . . ?
Cl20 B10" B11" B7" 148.6(3) . . . . ?
B4" B10" B11" B7" -63.3(3) . . . . ?
B5" B10" B11" B7" -100.6(3) . . . . ?
B12" B10" B11" B7" 37.3(3) . . . . ?
B9" B10" B11" B7" 0.0(3) . . . . ?
B2" B7" B11" B5" -0.6(3) . . . . ?
B6" B7" B11" B5" 37.4(2) . . . . ?
Cl17 B7" B11" B5" 147.4(3) . . . . ?
B12" B7" B11" B5" -100.8(3) . . . . ?
B8" B7" B11" B5" -64.1(3) . . . . ?
B2" B7" B11" Cl21 -148.5(3) . . . . ?
B6" B7" B11" Cl21 -110.5(3) . . . . ?
Cl17 B7" B11" Cl21 -0.5(4) . . . . ?
B12" B7" B11" Cl21 111.3(3) . . . . ?
B8" B7" B11" Cl21 148.0(3) . . . . ?
B2" B7" B11" B12" 100.3(3) . . . . ?
B6" B7" B11" B12" 138.3(3) . . . . ?
Cl17 B7" B11" B12" -111.7(3) . . . . ?
B8" B7" B11" B12" 36.7(3) . . . . ?
B2" B7" B11" B6" -38.0(3) . . . . ?
Cl17 B7" B11" B6" 110.0(3) . . . . ?
B12" B7" B11" B6" -138.3(3) . . . . ?
B8" B7" B11" B6" -101.6(3) . . . . ?
B2" B7" B11" B10" 62.9(3) . . . . ?
B6" B7" B11" B10" 100.9(3) . . . . ?
Cl17 B7" B11" B10" -149.1(3) . . . . ?
B12" B7" B11" B10" -37.4(3) . . . . ?
B8" B7" B11" B10" -0.7(3) . . . . ?
B2" B7" B12" Cl22 147.1(3) . . . . ?
B6" B7" B12" Cl22 -148.3(3) . . . . ?
Cl17 B7" B12" Cl22 -0.9(4) . . . . ?
B8" B7" B12" Cl22 110.0(3) . . . . ?
B11" B7" B12" Cl22 -111.0(3) . . . . ?
B2" B7" B12" B8" 37.0(3) . . . . ?
B6" B7" B12" B8" 101.7(3) . . . . ?
Cl17 B7" B12" B8" -110.9(3) . . . . ?
B11" B7" B12" B8" 139.0(3) . . . . ?
B2" B7" B12" B11" -102.0(3) . . . . ?
B6" B7" B12" B11" -37.3(2) . . . . ?
Cl17 B7" B12" B11" 110.1(3) . . . . ?
B8" B7" B12" B11" -139.0(3) . . . . ?
B2" B7" B12" B10" -64.3(3) . . . . ?
B6" B7" B12" B10" 0.3(4) . . . . ?
Cl17 B7" B12" B10" 147.7(3) . . . . ?
B8" B7" B12" B10" -101.4(3) . . . . ?
B11" B7" B12" B10" 37.6(2) . . . . ?
B2" B7" B12" B9" -0.9(4) . . . . ?
B6" B7" B12" B9" 63.7(3) . . . . ?
Cl17 B7" B12" B9" -148.8(3) . . . . ?
B8" B7" B12" B9" -37.9(3) . . . . ?
B11" B7" B12" B9" 101.1(3) . . . . ?
B2" B8" B12" Cl22 -147.2(2) . . . . ?
Cl18 B8" B12" Cl22 0.1(4) . . . . ?
B3" B8" B12" Cl22 148.9(2) . . . . ?
B7" B8" B12" Cl22 -110.5(3) . . . . ?
B9" B8" B12" Cl22 111.9(3) . . . . ?
B2" B8" B12" B7" -36.7(2) . . . . ?
Cl18 B8" B12" B7" 110.5(3) . . . . ?
B3" B8" B12" B7" -100.7(3) . . . . ?
B9" B8" B12" B7" -137.6(3) . . . . ?
B2" B8" B12" B11" 0.4(3) . . . . ?
Cl18 B8" B12" B11" 147.6(3) . . . . ?
B3" B8" B12" B11" -63.6(3) . . . . ?
B7" B8" B12" B11" 37.1(2) . . . . ?
B9" B8" B12" B11" -100.5(3) . . . . ?
B2" B8" B12" B10" 64.2(3) . . . . ?
Cl18 B8" B12" B10" -148.5(3) . . . . ?
B3" B8" B12" B10" 0.3(3) . . . . ?
B7" B8" B12" B10" 100.9(3) . . . . ?
B9" B8" B12" B10" -36.7(3) . . . . ?
B2" B8" B12" B9" 100.9(3) . . . . ?
Cl18 B8" B12" B9" -111.8(3) . . . . ?
B3" B8" B12" B9" 37.0(2) . . . . ?
B7" B8" B12" B9" 137.6(3) . . . . ?
B5" B11" B12" Cl22 -149.3(3) . . . . ?
Cl21 B11" B12" Cl22 1.2(4) . . . . ?
B6" B11" B12" Cl22 147.2(3) . . . . ?
B10" B11" B12" Cl22 -111.6(3) . . . . ?
B7" B11" B12" Cl22 110.3(3) . . . . ?
B5" B11" B12" B7" 100.4(3) . . . . ?
Cl21 B11" B12" B7" -109.1(3) . . . . ?
B6" B11" B12" B7" 36.9(2) . . . . ?
B10" B11" B12" B7" 138.0(3) . . . . ?
B5" B11" B12" B8" 63.4(3) . . . . ?
Cl21 B11" B12" B8" -146.1(3) . . . . ?
B6" B11" B12" B8" -0.1(3) . . . . ?
B10" B11" B12" B8" 101.1(3) . . . . ?
B7" B11" B12" B8" -37.0(2) . . . . ?
B5" B11" B12" B10" -37.6(3) . . . . ?
Cl21 B11" B12" B10" 112.9(3) . . . . ?
B6" B11" B12" B10" -101.2(3) . . . . ?
B7" B11" B12" B10" -138.0(3) . . . . ?
B5" B11" B12" B9" -0.4(4) . . . . ?
Cl21 B11" B12" B9" 150.1(3) . . . . ?
B6" B11" B12" B9" -63.9(3) . . . . ?
B10" B11" B12" B9" 37.2(3) . . . . ?
B7" B11" B12" B9" -100.8(3) . . . . ?
Cl20 B10" B12" Cl22 -1.1(4) . . . . ?
B4" B10" B12" Cl22 -148.9(3) . . . . ?
B5" B10" B12" Cl22 147.6(3) . . . . ?
B9" B10" B12" Cl22 -111.3(3) . . . . ?
B11" B10" B12" Cl22 110.4(3) . . . . ?
Cl20 B10" B12" B7" -149.2(3) . . . . ?
B4" B10" B12" B7" 62.9(3) . . . . ?
B5" B10" B12" B7" -0.6(3) . . . . ?
B9" B10" B12" B7" 100.6(3) . . . . ?
B11" B10" B12" B7" -37.8(3) . . . . ?
Cl20 B10" B12" B8" 147.0(3) . . . . ?
B4" B10" B12" B8" -0.9(3) . . . . ?
B5" B10" B12" B8" -64.4(3) . . . . ?
B9" B10" B12" B8" 36.8(3) . . . . ?
B11" B10" B12" B8" -101.6(3) . . . . ?
Cl20 B10" B12" B11" -111.4(3) . . . . ?
B4" B10" B12" B11" 100.7(3) . . . . ?
B5" B10" B12" B11" 37.2(2) . . . . ?
B9" B10" B12" B11" 138.4(3) . . . . ?
Cl20 B10" B12" B9" 110.2(3) . . . . ?
B4" B10" B12" B9" -37.7(2) . . . . ?
B5" B10" B12" B9" -101.2(3) . . . . ?
B11" B10" B12" B9" -138.4(3) . . . . ?
B3" B9" B12" Cl22 -146.8(3) . . . . ?
B4" B9" B12" Cl22 149.0(3) . . . . ?
B10" B9" B12" Cl22 111.3(3) . . . . ?
Cl19 B9" B12" Cl22 2.1(4) . . . . ?
B8" B9" B12" Cl22 -109.6(3) . . . . ?
B3" B9" B12" B7" 0.7(4) . . . . ?
B4" B9" B12" B7" -63.5(3) . . . . ?
B10" B9" B12" B7" -101.2(3) . . . . ?
Cl19 B9" B12" B7" 149.6(3) . . . . ?
B8" B9" B12" B7" 37.9(3) . . . . ?
B3" B9" B12" B8" -37.2(3) . . . . ?
B4" B9" B12" B8" -101.4(3) . . . . ?
B10" B9" B12" B8" -139.1(3) . . . . ?
Cl19 B9" B12" B8" 111.7(3) . . . . ?
B3" B9" B12" B11" 64.6(3) . . . . ?
B4" B9" B12" B11" 0.4(4) . . . . ?
B10" B9" B12" B11" -37.3(3) . . . . ?
Cl19 B9" B12" B11" -146.4(3) . . . . ?
B8" B9" B12" B11" 101.8(3) . . . . ?
B3" B9" B12" B10" 101.9(3) . . . . ?
B4" B9" B12" B10" 37.7(3) . . . . ?
Cl19 B9" B12" B10" -109.1(3) . . . . ?
B8" B9" B12" B10" 139.1(3) . . . . ?
N3 Zn1 N1 C4 39(5) . . . . ?
N4 Zn1 N1 C4 161.5(3) . . . . ?
N2 Zn1 N1 C4 -9.5(6) . . . . ?
N3 Zn1 N1 C1 -116(4) . . . . ?
N4 Zn1 N1 C1 7.1(7) . . . . ?
N2 Zn1 N1 C1 -163.8(3) . . . . ?
N3 Zn1 N2 C6 167.6(3) . . . . ?
N4 Zn1 N2 C6 -80(3) . . . . ?
N1 Zn1 N2 C6 -18.3(6) . . . . ?
N3 Zn1 N2 C9 21.8(6) . . . . ?
N4 Zn1 N2 C9 134(3) . . . . ?
N1 Zn1 N2 C9 -164.1(3) . . . . ?
N4 Zn1 N3 C14 -7.2(7) . . . . ?
N1 Zn1 N3 C14 115(4) . . . . ?
N2 Zn1 N3 C14 163.3(3) . . . . ?
N4 Zn1 N3 C11 -164.5(3) . . . . ?
N1 Zn1 N3 C11 -42(5) . . . . ?
N2 Zn1 N3 C11 6.0(7) . . . . ?
N3 Zn1 N4 C19 -168.2(3) . . . . ?
N1 Zn1 N4 C19 18.5(7) . . . . ?
N2 Zn1 N4 C19 80(3) . . . . ?
N3 Zn1 N4 C16 -18.5(7) . . . . ?
N1 Zn1 N4 C16 168.2(3) . . . . ?
N2 Zn1 N4 C16 -130(3) . . . . ?
C4 N1 C1 C20 176.4(3) . . . . ?
Zn1 N1 C1 C20 -25.2(6) . . . . ?
C4 N1 C1 C2 -4.2(4) . . . . ?
Zn1 N1 C1 C2 154.2(5) . . . . ?
N1 C1 C2 C3 2.9(4) . . . . ?
C20 C1 C2 C3 -177.7(3) . . . . ?
C1 C2 C3 C4 -0.5(4) . . . . ?
C1 N1 C4 C3 3.9(4) . . . . ?
Zn1 N1 C4 C3 -152.8(5) . . . . ?
C1 N1 C4 C5 -175.8(3) . . . . ?
Zn1 N1 C4 C5 27.5(6) . . . . ?
C2 C3 C4 N1 -2.0(4) . . . . ?
C2 C3 C4 C5 177.6(3) . . . . ?
N1 C4 C5 C6 -16.2(5) . . . . ?
C3 C4 C5 C6 164.2(3) . . . . ?
N1 C4 C5 C28 162.9(3) . . . . ?
C3 C4 C5 C28 -16.7(5) . . . . ?
C9 N2 C6 C5 -177.7(3) . . . . ?
Zn1 N2 C6 C5 34.1(6) . . . . ?
C9 N2 C6 C7 3.5(4) . . . . ?
Zn1 N2 C6 C7 -144.6(5) . . . . ?
C4 C5 C6 N2 -17.3(5) . . . . ?
C28 C5 C6 N2 163.6(3) . . . . ?
C4 C5 C6 C7 161.2(3) . . . . ?
C28 C5 C6 C7 -17.8(5) . . . . ?
N2 C6 C7 C8 -1.3(4) . . . . ?
C5 C6 C7 C8 180.0(3) . . . . ?
C6 C7 C8 C9 -1.4(4) . . . . ?
C6 N2 C9 C10 174.9(3) . . . . ?
Zn1 N2 C9 C10 -34.5(6) . . . . ?
C6 N2 C9 C8 -4.4(4) . . . . ?
Zn1 N2 C9 C8 146.3(4) . . . . ?
C7 C8 C9 N2 3.5(4) . . . . ?
C7 C8 C9 C10 -175.8(3) . . . . ?
N2 C9 C10 C11 14.5(6) . . . . ?
C8 C9 C10 C11 -166.3(4) . . . . ?
N2 C9 C10 C35 -169.8(3) . . . . ?
C8 C9 C10 C35 9.3(6) . . . . ?
C14 N3 C11 C12 -4.9(4) . . . . ?
Zn1 N3 C11 C12 154.8(5) . . . . ?
C14 N3 C11 C10 172.6(3) . . . . ?
Zn1 N3 C11 C10 -27.7(7) . . . . ?
C9 C10 C11 N3 21.4(6) . . . . ?
C35 C10 C11 N3 -154.4(3) . . . . ?
C9 C10 C11 C12 -161.7(4) . . . . ?
C35 C10 C11 C12 22.6(6) . . . . ?
N3 C11 C12 C13 2.6(4) . . . . ?
C10 C11 C12 C13 -174.9(4) . . . . ?
C11 C12 C13 C14 0.6(5) . . . . ?
C11 N3 C14 C13 5.3(4) . . . . ?
Zn1 N3 C14 C13 -155.2(5) . . . . ?
C11 N3 C14 C15 -173.2(3) . . . . ?
Zn1 N3 C14 C15 26.4(7) . . . . ?
C12 C13 C14 N3 -3.6(4) . . . . ?
C12 C13 C14 C15 174.9(4) . . . . ?
N3 C14 C15 C16 -19.5(6) . . . . ?
C13 C14 C15 C16 162.4(4) . . . . ?
N3 C14 C15 C42 158.7(3) . . . . ?
C13 C14 C15 C42 -19.5(5) . . . . ?
C19 N4 C16 C15 -175.9(3) . . . . ?
Zn1 N4 C16 C15 30.8(6) . . . . ?
C19 N4 C16 C17 4.1(4) . . . . ?
Zn1 N4 C16 C17 -149.2(5) . . . . ?
C14 C15 C16 N4 -13.0(6) . . . . ?
C42 C15 C16 N4 169.0(3) . . . . ?
C14 C15 C16 C17 167.0(3) . . . . ?
C42 C15 C16 C17 -11.1(6) . . . . ?
N4 C16 C17 C18 -2.8(4) . . . . ?
C15 C16 C17 C18 177.3(3) . . . . ?
C16 C17 C18 C19 0.4(4) . . . . ?
C16 N4 C19 C20 175.4(3) . . . . ?
Zn1 N4 C19 C20 -32.2(7) . . . . ?
C16 N4 C19 C18 -3.9(4) . . . . ?
Zn1 N4 C19 C18 148.5(5) . . . . ?
C17 C18 C19 N4 2.1(4) . . . . ?
C17 C18 C19 C20 -177.2(3) . . . . ?
N4 C19 C20 C1 14.8(6) . . . . ?
C18 C19 C20 C1 -166.1(3) . . . . ?
N4 C19 C20 C21 -161.8(3) . . . . ?
C18 C19 C20 C21 17.3(5) . . . . ?
N1 C1 C20 C19 17.6(5) . . . . ?
C2 C1 C20 C19 -161.7(3) . . . . ?
N1 C1 C20 C21 -165.7(3) . . . . ?
C2 C1 C20 C21 15.0(5) . . . . ?
C19 C20 C21 C26 -131.3(4) . . . . ?
C1 C20 C21 C26 51.8(4) . . . . ?
C19 C20 C21 C22 54.4(5) . . . . ?
C1 C20 C21 C22 -122.5(4) . . . . ?
C26 C21 C22 C23 -1.6(5) . . . . ?
C20 C21 C22 C23 172.7(3) . . . . ?
C21 C22 C23 C24 -0.9(5) . . . . ?
C22 C23 C24 C25 3.2(5) . . . . ?
C22 C23 C24 C27 -174.4(3) . . . . ?
C23 C24 C25 C26 -3.0(5) . . . . ?
C27 C24 C25 C26 174.5(3) . . . . ?
C24 C25 C26 C21 0.6(5) . . . . ?
C22 C21 C26 C25 1.8(5) . . . . ?
C20 C21 C26 C25 -172.6(3) . . . . ?
C6 C5 C28 C33 -56.1(5) . . . . ?
C4 C5 C28 C33 124.8(4) . . . . ?
C6 C5 C28 C29 130.5(4) . . . . ?
C4 C5 C28 C29 -48.6(4) . . . . ?
C33 C28 C29 C30 -0.2(5) . . . . ?
C5 C28 C29 C30 173.4(3) . . . . ?
C28 C29 C30 C31 -2.0(6) . . . . ?
C29 C30 C31 C32 2.8(6) . . . . ?
C29 C30 C31 C34 -178.2(4) . . . . ?
C30 C31 C32 C33 -1.3(6) . . . . ?
C34 C31 C32 C33 179.6(4) . . . . ?
C31 C32 C33 C28 -0.8(6) . . . . ?
C29 C28 C33 C32 1.6(5) . . . . ?
C5 C28 C33 C32 -171.9(3) . . . . ?
C9 C10 C35 C36 55.2(5) . . . . ?
C11 C10 C35 C36 -128.7(4) . . . . ?
C9 C10 C35 C40 -123.1(4) . . . . ?
C11 C10 C35 C40 52.9(5) . . . . ?
C40 C35 C36 C37 -0.2(6) . . . . ?
C10 C35 C36 C37 -178.6(3) . . . . ?
C35 C36 C37 C38 1.1(6) . . . . ?
C36 C37 C38 C39 -0.4(6) . . . . ?
C36 C37 C38 C41 176.6(4) . . . . ?
C37 C38 C39 C40 -1.1(6) . . . . ?
C41 C38 C39 C40 -178.2(4) . . . . ?
C38 C39 C40 C35 2.0(6) . . . . ?
C36 C35 C40 C39 -1.2(6) . . . . ?
C10 C35 C40 C39 177.2(4) . . . . ?
C16 C15 C42 C43 128.1(4) . . . . ?
C14 C15 C42 C43 -50.1(5) . . . . ?
C16 C15 C42 C47 -52.0(5) . . . . ?
C14 C15 C42 C47 129.8(4) . . . . ?
C47 C42 C43 C44 0.9(6) . . . . ?
C15 C42 C43 C44 -179.2(4) . . . . ?
C42 C43 C44 C45 -2.4(6) . . . . ?
C43 C44 C45 C46 1.9(6) . . . . ?
C43 C44 C45 C48 -177.4(4) . . . . ?
C44 C45 C46 C47 0.0(6) . . . . ?
C48 C45 C46 C47 179.3(4) . . . . ?
C45 C46 C47 C42 -1.4(6) . . . . ?
C43 C42 C47 C46 0.9(5) . . . . ?
C15 C42 C47 C46 -179.0(3) . . . . ?
C6S C1S C2S C3S 0.4(7) . . . . ?
C1S C2S C3S C4S 0.6(7) . . . . ?
C2S C3S C4S C5S -0.3(8) . . . . ?
C3S C4S C5S C6S -0.8(8) . . . . ?
C4S C5S C6S C1S 1.7(7) . . . . ?
C2S C1S C6S C5S -1.5(7) . . . . ?
C12S C7S C8S C9S 2.5(9) . . . . ?
C7S C8S C9S C10S -2.1(8) . . . . ?
C8S C9S C10S C11S 0.6(7) . . . . ?
C9S C10S C11S C12S 0.4(7) . . . . ?
C8S C7S C12S C11S -1.5(9) . . . . ?
C10S C11S C12S C7S 0.0(7) . . . . ?
C18S C13S C14S C15S -0.3(8) . . . . ?
C13S C14S C15S C16S 0.9(8) . . . . ?
C14S C15S C16S C17S -0.6(7) . . . . ?
C15S C16S C17S C18S -0.2(7) . . . . ?
C14S C13S C18S C17S -0.6(7) . . . . ?
C16S C17S C18S C13S 0.9(7) . . . . ?
